data_4331558
loop_
_publ_author_name
'Sutoh, Katsuhide'
'Sasaki, Shigeru'
'Yoshifuji, Masaaki'

_publ_section_title
;
 Synthesis and Redox Properties of Crowded Triarylphosphines Possessing
 Ferrocenyl Groups
;
_journal_issue 3
_journal_name_full 'Inorganic Chemistry'
_journal_page_first 992
_journal_page_last 998
_journal_paper_doi 10.1021/ic051038l
_journal_volume 45
_journal_year 2006
_chemical_formula_moiety 'C66 H75 Fe3 P, 0.5(C6 H14)'
_chemical_formula_sum 'C69 H82 Fe3 P'
_chemical_formula_weight 1109.92
_chemical_melting_point 464.0
_space_group_IT_number 2
_symmetry_cell_setting triclinic
_symmetry_Int_Tables_number 2
_symmetry_space_group_name_Hall '-P 1'
_symmetry_space_group_name_H-M 'P -1'
_cell_angle_alpha 102.842(1)
_cell_angle_beta 109.590(2)
_cell_angle_gamma 90.417(3)
_cell_formula_units_Z 2
_cell_length_a 14.3594(6)
_cell_length_b 20.6361(7)
_cell_length_c 10.6119(5)
_cell_measurement_reflns_used 19580
_cell_measurement_temperature 90.2
_cell_measurement_theta_max 25.5
_cell_measurement_theta_min 1.0
_cell_volume 2876.9(2)
_computing_cell_refinement PROCESS-AUTO
_computing_data_collection PROCESS-AUTO
_computing_data_reduction 'teXsan Ver. 1.10'
_computing_publication_material 'teXsan Ver. 1.10'
_computing_structure_refinement 'teXsan Ver. 1.10'
_computing_structure_solution SIR92
_diffrn_measured_fraction_theta_full 0.9417
_diffrn_measured_fraction_theta_max 0.9417
_diffrn_measurement_device_type 'Rigaku RAXIS-IV Imaging Plate'
_diffrn_measurement_method \w
_diffrn_radiation_type 'Mo K\a'
_diffrn_radiation_wavelength 0.7107
_diffrn_reflns_av_R_equivalents 0.043
_diffrn_reflns_limit_h_max 17
_diffrn_reflns_limit_h_min 0
_diffrn_reflns_limit_k_max 25
_diffrn_reflns_limit_k_min -24
_diffrn_reflns_limit_l_max 11
_diffrn_reflns_limit_l_min -12
_diffrn_reflns_number 25230
_diffrn_reflns_theta_full 25.51
_diffrn_reflns_theta_max 25.51
_exptl_absorpt_coefficient_mu 0.814
_exptl_absorpt_correction_T_max 0.922
_exptl_absorpt_correction_T_min 0.727
_exptl_absorpt_correction_type multi-scan
_exptl_absorpt_process_details '(Higashi, 1995)'
_exptl_crystal_colour orange
_exptl_crystal_density_diffrn 1.281
_exptl_crystal_density_method 'not measured'
_exptl_crystal_description platelet
_exptl_crystal_size_max 0.450
_exptl_crystal_size_mid 0.450
_exptl_crystal_size_min 0.100
_refine_diff_density_max 0.89
_refine_diff_density_min -0.71
_refine_ls_extinction_coef 0.0070(7)
_refine_ls_extinction_method 'Zachariasen(1967) type 2 Gaussian isotropic'
_refine_ls_goodness_of_fit_ref 1.283
_refine_ls_hydrogen_treatment noref
_refine_ls_number_parameters 659
_refine_ls_number_reflns 10086
_refine_ls_R_factor_gt 0.0382
_refine_ls_shift/su_max 0.0020
_refine_ls_structure_factor_coef F
_refine_ls_weighting_details 'w = 1/[\s^2^(Fo) + 0.00090|Fo|^2^]'
_refine_ls_weighting_scheme calc
_refine_ls_wR_factor_ref 0.0563
_reflns_number_gt 8663
_reflns_number_total 10086
_reflns_threshold_expression F^2^>2.0\s(F^2^)
_cod_data_source_file ic051038lsup1.cif
_cod_data_source_block ar3p2
_cod_original_sg_symbol_H-M 'P -1         '
_cod_original_formula_sum 'C69 H82 Fe3 P '
_cod_database_code 4331558

loop_
_symmetry_equiv_pos_as_xyz
x,y,z
-x,-y,-z

loop_
_atom_site_label
_atom_site_type_symbol
_atom_site_fract_x
_atom_site_fract_y
_atom_site_fract_z
_atom_site_U_iso_or_equiv
_atom_site_adp_type
_atom_site_occupancy
_atom_site_calc_flag
Fe(1) Fe 0.79220(2) -0.12335(2) 0.91089(3) 0.01556(9) Uani 1.00 d
Fe(2) Fe 0.75920(2) 0.50298(2) 0.66855(4) 0.01829(10) Uani 1.00 d
Fe(3) Fe 0.14744(2) 0.33713(2) 0.72494(4) 0.0248(1) Uani 1.00 d
P(1) P 0.66162(4) 0.23639(3) 0.98464(5) 0.0098(1) Uani 1.00 d
C(1) C 0.7041(1) 0.1514(1) 0.9702(2) 0.0107(5) Uani 1.00 d
C(2) C 0.7101(1) 0.1250(1) 1.0854(2) 0.0124(5) Uani 1.00 d
C(3) C 0.7550(2) 0.0665(1) 1.1001(2) 0.0142(5) Uani 1.00 d
C(4) C 0.7979(2) 0.0327(1) 1.0076(2) 0.0127(5) Uani 1.00 d
C(5) C 0.7916(2) 0.0589(1) 0.8948(2) 0.0126(5) Uani 1.00 d
C(6) C 0.7440(2) 0.1160(1) 0.8727(2) 0.0119(5) Uani 1.00 d
C(7) C 0.6697(2) 0.1593(1) 1.1971(2) 0.0141(5) Uani 1.00 d
C(8) C 0.7536(2) 0.2010(1) 1.3213(2) 0.0220(6) Uani 1.00 d
C(9) C 0.6143(2) 0.1095(1) 1.2406(2) 0.0213(6) Uani 1.00 d
C(10) C 0.7322(2) 0.1338(1) 0.7368(2) 0.0136(5) Uani 1.00 d
C(11) C 0.8298(2) 0.1615(1) 0.7317(2) 0.0209(6) Uani 1.00 d
C(12) C 0.6861(2) 0.0735(1) 0.6149(2) 0.0215(6) Uani 1.00 d
C(13) C 0.8470(2) -0.0286(1) 1.0263(2) 0.0160(6) Uani 1.00 d
C(14) C 0.8362(2) -0.0710(1) 1.1117(2) 0.0194(6) Uani 1.00 d
C(15) C 0.8957(2) -0.1252(1) 1.0988(2) 0.0219(6) Uani 1.00 d
C(16) C 0.9431(2) -0.1170(1) 1.0048(3) 0.0222(6) Uani 1.00 d
C(17) C 0.9131(2) -0.0584(1) 0.9594(2) 0.0180(6) Uani 1.00 d
C(18) C 0.6463(2) -0.1592(1) 0.8522(3) 0.0263(7) Uani 1.00 d
C(19) C 0.7044(2) -0.2124(1) 0.8304(3) 0.0260(7) Uani 1.00 d
C(20) C 0.7515(2) -0.2002(1) 0.7383(3) 0.0284(7) Uani 1.00 d
C(21) C 0.7221(2) -0.1390(1) 0.7042(2) 0.0265(7) Uani 1.00 d
C(22) C 0.6573(2) -0.1137(1) 0.7746(3) 0.0265(7) Uani 1.00 d
C(23) C 0.7103(2) 0.2831(1) 0.8863(2) 0.0116(5) Uani 1.00 d
C(24) C 0.6587(1) 0.2951(1) 0.7558(2) 0.0108(5) Uani 1.00 d
C(25) C 0.7018(2) 0.3411(1) 0.7089(2) 0.0154(6) Uani 1.00 d
C(26) C 0.7935(2) 0.3762(1) 0.7852(2) 0.0180(6) Uani 1.00 d
C(27) C 0.8446(2) 0.3635(1) 0.9122(2) 0.0184(6) Uani 1.00 d
C(28) C 0.8060(2) 0.3167(1) 0.9632(2) 0.0151(6) Uani 1.00 d
C(29) C 0.5582(2) 0.2605(1) 0.6576(2) 0.0124(5) Uani 1.00 d
C(30) C 0.5605(2) 0.2295(1) 0.5138(2) 0.0189(6) Uani 1.00 d
C(31) C 0.4756(2) 0.3076(1) 0.6472(2) 0.0198(6) Uani 1.00 d
C(32) C 0.8695(2) 0.3045(1) 1.1022(2) 0.0171(6) Uani 1.00 d
C(33) C 0.9780(2) 0.2965(1) 1.1138(2) 0.0218(6) Uani 1.00 d
C(34) C 0.8619(2) 0.3592(1) 1.2212(2) 0.0248(6) Uani 1.00 d
C(35) C 0.8332(2) 0.4248(1) 0.7279(3) 0.0215(6) Uani 1.00 d
C(36) C 0.8134(2) 0.4200(1) 0.5851(3) 0.0217(6) Uani 1.00 d
C(37) C 0.8588(2) 0.4780(1) 0.5705(3) 0.0249(7) Uani 1.00 d
C(38) C 0.9056(2) 0.5188(1) 0.7019(3) 0.0313(7) Uani 1.00 d
C(39) C 0.8918(2) 0.4865(2) 0.8003(3) 0.0360(8) Uani 1.00 d
C(40) C 0.6879(3) 0.5635(2) 0.7779(5) 0.067(1) Uani 1.00 d
C(41) C 0.6329(2) 0.5008(1) 0.7154(4) 0.0386(9) Uani 1.00 d
C(42) C 0.6090(2) 0.4886(2) 0.5720(4) 0.0413(9) Uani 1.00 d
C(43) C 0.6483(3) 0.5452(2) 0.5438(5) 0.061(1) Uani 1.00 d
C(44) C 0.6964(3) 0.5913(2) 0.6699(6) 0.072(2) Uani 1.00 d
C(45) C 0.5244(1) 0.2368(1) 0.9236(2) 0.0108(5) Uani 1.00 d
C(46) C 0.4532(2) 0.1843(1) 0.8331(2) 0.0117(5) Uani 1.00 d
C(47) C 0.3522(2) 0.1936(1) 0.8042(2) 0.0140(5) Uani 1.00 d
C(48) C 0.3191(2) 0.2527(1) 0.8585(2) 0.0150(6) Uani 1.00 d
C(49) C 0.3897(2) 0.3033(1) 0.9508(2) 0.0149(6) Uani 1.00 d
C(50) C 0.4911(2) 0.2965(1) 0.9842(2) 0.0133(5) Uani 1.00 d
C(51) C 0.4796(2) 0.1186(1) 0.7618(2) 0.0152(6) Uani 1.00 d
C(52) C 0.4709(2) 0.0633(1) 0.8328(3) 0.0231(6) Uani 1.00 d
C(53) C 0.4170(2) 0.0968(1) 0.6087(2) 0.0234(6) Uani 1.00 d
C(54) C 0.5620(2) 0.3558(1) 1.0835(2) 0.0195(6) Uani 1.00 d
C(55) C 0.5735(2) 0.3564(1) 1.2312(3) 0.0374(8) Uani 1.00 d
C(56) C 0.5327(2) 0.4232(1) 1.0535(3) 0.0286(7) Uani 1.00 d
C(57) C 0.2120(2) 0.2622(1) 0.8135(2) 0.0183(6) Uani 1.00 d
C(58) C 0.1586(2) 0.3005(1) 0.8923(3) 0.0213(6) Uani 1.00 d
C(59) C 0.0572(2) 0.2968(1) 0.8063(3) 0.0246(7) Uani 1.00 d
C(60) C 0.0471(2) 0.2569(1) 0.6754(3) 0.0301(7) Uani 1.00 d
C(61) C 0.1420(2) 0.2357(1) 0.6794(3) 0.0267(7) Uani 1.00 d
C(62) C 0.2182(3) 0.4324(2) 0.7944(5) 0.062(1) Uani 1.00 d
C(63) C 0.1211(3) 0.4356(2) 0.7359(5) 0.059(1) Uani 1.00 d
C(64) C 0.0881(2) 0.4006(2) 0.6054(4) 0.048(1) Uani 1.00 d
C(65) C 0.1714(5) 0.3704(2) 0.5731(5) 0.094(2) Uani 1.00 d
C(66) C 0.2545(2) 0.3940(2) 0.7048(5) 0.052(1) Uani 1.00 d
C(67) C 1.0194(3) 0.1151(4) 0.3476(5) 0.106(2) Uani 1.00 d
C(68) C 1.0539(3) 0.0548(4) 0.4071(5) 0.103(2) Uani 1.00 d
C(69) C 0.9848(3) 0.0296(3) 0.4723(4) 0.098(2) Uani 1.00 d
H(1) H 0.7562 0.0488 1.1759 0.0166 Uiso 1.00 calc
H(2) H 0.8209 0.0369 0.8308 0.0148 Uiso 1.00 calc
H(3) H 0.6875 0.1677 0.7268 0.0158 Uiso 1.00 calc
H(4) H 0.8759 0.1286 0.7415 0.0245 Uiso 1.00 calc
H(5) H 0.8179 0.1726 0.6457 0.0245 Uiso 1.00 calc
H(6) H 0.8558 0.2002 0.8042 0.0245 Uiso 1.00 calc
H(7) H 0.6237 0.0585 0.6156 0.0251 Uiso 1.00 calc
H(8) H 0.6772 0.0863 0.5311 0.0251 Uiso 1.00 calc
H(9) H 0.7291 0.0388 0.6226 0.0251 Uiso 1.00 calc
H(10) H 0.6236 0.1889 1.1600 0.0167 Uiso 1.00 calc
H(11) H 0.8009 0.1725 1.3601 0.0261 Uiso 1.00 calc
H(12) H 0.7847 0.2328 1.2926 0.0261 Uiso 1.00 calc
H(13) H 0.7270 0.2234 1.3884 0.0261 Uiso 1.00 calc
H(14) H 0.5891 0.1328 1.3081 0.0252 Uiso 1.00 calc
H(15) H 0.5607 0.0857 1.1623 0.0252 Uiso 1.00 calc
H(16) H 0.6584 0.0789 1.2772 0.0252 Uiso 1.00 calc
H(17) H 0.7955 -0.0643 1.1672 0.0226 Uiso 1.00 calc
H(18) H 0.9019 -0.1608 1.1442 0.0257 Uiso 1.00 calc
H(19) H 0.9867 -0.1463 0.9760 0.0262 Uiso 1.00 calc
H(20) H 0.9336 -0.0415 0.8958 0.0211 Uiso 1.00 calc
H(21) H 0.6072 -0.1545 0.9099 0.0312 Uiso 1.00 calc
H(22) H 0.7115 -0.2496 0.8707 0.0308 Uiso 1.00 calc
H(23) H 0.7949 -0.2281 0.7058 0.0338 Uiso 1.00 calc
H(24) H 0.7419 -0.1188 0.6439 0.0312 Uiso 1.00 calc
H(25) H 0.6259 -0.0734 0.7703 0.0315 Uiso 1.00 calc
H(26) H 0.6670 0.3487 0.6207 0.0177 Uiso 1.00 calc
H(27) H 0.9075 0.3873 0.9661 0.0214 Uiso 1.00 calc
H(28) H 0.5423 0.2253 0.6934 0.0146 Uiso 1.00 calc
H(29) H 0.4970 0.2075 0.4567 0.0223 Uiso 1.00 calc
H(30) H 0.5764 0.2636 0.4754 0.0223 Uiso 1.00 calc
H(31) H 0.6089 0.1982 0.5200 0.0223 Uiso 1.00 calc
H(32) H 0.4718 0.3248 0.7361 0.0233 Uiso 1.00 calc
H(33) H 0.4898 0.3437 0.6121 0.0233 Uiso 1.00 calc
H(34) H 0.4140 0.2842 0.5873 0.0233 Uiso 1.00 calc
H(35) H 0.8431 0.2638 1.1096 0.0200 Uiso 1.00 calc
H(36) H 1.0138 0.2876 1.2002 0.0257 Uiso 1.00 calc
H(37) H 0.9805 0.2606 1.0418 0.0257 Uiso 1.00 calc
H(38) H 1.0065 0.3365 1.1062 0.0257 Uiso 1.00 calc
H(39) H 0.8979 0.3489 1.3061 0.0293 Uiso 1.00 calc
H(40) H 0.8886 0.4008 1.2178 0.0293 Uiso 1.00 calc
H(41) H 0.7941 0.3620 1.2130 0.0293 Uiso 1.00 calc
H(42) H 0.7755 0.3842 0.5119 0.0257 Uiso 1.00 calc
H(43) H 0.8565 0.4877 0.4863 0.0293 Uiso 1.00 calc
H(44) H 0.9410 0.5610 0.7222 0.0376 Uiso 1.00 calc
H(45) H 0.9160 0.5035 0.8977 0.0427 Uiso 1.00 calc
H(46) H 0.7132 0.5842 0.8734 0.0794 Uiso 1.00 calc
H(47) H 0.6158 0.4710 0.7625 0.0457 Uiso 1.00 calc
H(48) H 0.5729 0.4497 0.5052 0.0494 Uiso 1.00 calc
H(49) H 0.6430 0.5504 0.4550 0.0723 Uiso 1.00 calc
H(50) H 0.7289 0.6333 0.6805 0.0861 Uiso 1.00 calc
H(51) H 0.3044 0.1581 0.7451 0.0167 Uiso 1.00 calc
H(52) H 0.3683 0.3435 0.9919 0.0173 Uiso 1.00 calc
H(53) H 0.5471 0.1244 0.7688 0.0177 Uiso 1.00 calc
H(54) H 0.4040 0.0563 0.8276 0.0275 Uiso 1.00 calc
H(55) H 0.4902 0.0231 0.7885 0.0275 Uiso 1.00 calc
H(56) H 0.5127 0.0757 0.9268 0.0275 Uiso 1.00 calc
H(57) H 0.3491 0.0905 0.5986 0.0279 Uiso 1.00 calc
H(58) H 0.4254 0.1302 0.5637 0.0279 Uiso 1.00 calc
H(59) H 0.4376 0.0561 0.5687 0.0279 Uiso 1.00 calc
H(60) H 0.6251 0.3497 1.0749 0.0229 Uiso 1.00 calc
H(61) H 0.5955 0.3153 1.2507 0.0443 Uiso 1.00 calc
H(62) H 0.6203 0.3920 1.2921 0.0443 Uiso 1.00 calc
H(63) H 0.5110 0.3623 1.2437 0.0443 Uiso 1.00 calc
H(64) H 0.5810 0.4576 1.1169 0.0340 Uiso 1.00 calc
H(65) H 0.5290 0.4231 0.9623 0.0340 Uiso 1.00 calc
H(66) H 0.4698 0.4312 1.0623 0.0340 Uiso 1.00 calc
H(67) H 0.1862 0.3245 0.9857 0.0252 Uiso 1.00 calc
H(68) H 0.0058 0.3178 0.8328 0.0292 Uiso 1.00 calc
H(69) H -0.0125 0.2461 0.5981 0.0357 Uiso 1.00 calc
H(70) H 0.1562 0.2083 0.6045 0.0315 Uiso 1.00 calc
H(71) H 0.2564 0.4527 0.8884 0.0726 Uiso 1.00 calc
H(72) H 0.0806 0.4585 0.7828 0.0703 Uiso 1.00 calc
H(73) H 0.0221 0.3966 0.5429 0.0578 Uiso 1.00 calc
H(74) H 0.1748 0.3453 0.4883 0.1110 Uiso 1.00 calc
H(75) H 0.3220 0.3846 0.7231 0.0618 Uiso 1.00 calc
H(76) H 1.0172 0.1522 0.4187 0.1136 Uiso 1.00 calc
H(77) H 1.0652 0.1288 0.3071 0.1136 Uiso 1.00 calc
H(78) H 0.9556 0.1052 0.2782 0.1136 Uiso 1.00 calc
H(79) H 1.0571 0.0187 0.3338 0.1154 Uiso 1.00 calc
H(80) H 1.1187 0.0657 0.4744 0.1154 Uiso 1.00 calc
H(81) H 0.9822 0.0647 0.5477 0.1079 Uiso 1.00 calc
H(82) H 0.9195 0.0187 0.4065 0.1079 Uiso 1.00 calc

loop_
_atom_site_aniso_label
_atom_site_aniso_U_11
_atom_site_aniso_U_22
_atom_site_aniso_U_33
_atom_site_aniso_U_12
_atom_site_aniso_U_13
_atom_site_aniso_U_23
Fe(1) 0.0144(2) 0.0116(2) 0.0164(2) 0.0012(1) -0.0003(1) 0.0037(1)
Fe(2) 0.0208(2) 0.0117(2) 0.0269(2) 0.0026(1) 0.0133(1) 0.0058(1)
Fe(3) 0.0140(2) 0.0345(2) 0.0338(2) 0.0070(2) 0.0084(1) 0.0234(2)
P(1) 0.0102(3) 0.0088(3) 0.0098(3) 0.0019(2) 0.0032(2) 0.0010(2)
C(1) 0.0094(9) 0.009(1) 0.012(1) -0.0009(8) 0.0014(8) 0.0023(8)
C(2) 0.0102(10) 0.014(1) 0.012(1) -0.0009(9) 0.0032(8) 0.0017(9)
C(3) 0.016(1) 0.014(1) 0.012(1) -0.0004(9) 0.0037(8) 0.0048(9)
C(4) 0.0113(10) 0.010(1) 0.014(1) -0.0012(8) 0.0022(8) 0.0013(9)
C(5) 0.014(1) 0.013(1) 0.011(1) 0.0024(9) 0.0060(8) -0.0004(9)
C(6) 0.012(1) 0.012(1) 0.011(1) -0.0001(8) 0.0029(8) 0.0015(8)
C(7) 0.017(1) 0.014(1) 0.014(1) 0.0040(9) 0.0076(9) 0.0042(9)
C(8) 0.025(1) 0.026(1) 0.014(1) -0.001(1) 0.0095(10) -0.001(1)
C(9) 0.029(1) 0.020(1) 0.019(1) 0.001(1) 0.0144(10) 0.0030(10)
C(10) 0.018(1) 0.013(1) 0.011(1) 0.0060(9) 0.0067(8) 0.0030(9)
C(11) 0.024(1) 0.024(1) 0.020(1) 0.004(1) 0.0122(10) 0.009(1)
C(12) 0.030(1) 0.019(1) 0.012(1) 0.008(1) 0.0054(10) 0.0015(10)
C(13) 0.016(1) 0.012(1) 0.016(1) 0.0016(9) 0.0001(9) 0.0039(9)
C(14) 0.023(1) 0.014(1) 0.016(1) 0.0022(9) 0.0000(9) 0.0049(10)
C(15) 0.022(1) 0.014(1) 0.022(1) 0.0017(10) -0.0047(10) 0.0068(10)
C(16) 0.016(1) 0.014(1) 0.029(1) 0.0047(9) -0.0005(10) 0.003(1)
C(17) 0.014(1) 0.014(1) 0.021(1) 0.0031(9) 0.0020(9) 0.0019(10)
C(18) 0.019(1) 0.032(1) 0.023(1) -0.004(1) 0.0024(10) 0.005(1)
C(19) 0.029(1) 0.018(1) 0.024(1) -0.008(1) 0.000(1) 0.004(1)
C(20) 0.027(1) 0.024(1) 0.022(1) -0.001(1) 0.000(1) -0.006(1)
C(21) 0.022(1) 0.034(2) 0.017(1) -0.008(1) -0.0022(10) 0.008(1)
C(22) 0.018(1) 0.026(1) 0.027(1) 0.000(1) -0.006(1) 0.010(1)
C(23) 0.012(1) 0.008(1) 0.014(1) 0.0018(8) 0.0045(8) 0.0022(8)
C(24) 0.0102(10) 0.008(1) 0.014(1) 0.0035(8) 0.0046(8) 0.0015(8)
C(25) 0.014(1) 0.018(1) 0.016(1) 0.0048(9) 0.0033(9) 0.0074(9)
C(26) 0.014(1) 0.016(1) 0.026(1) 0.0034(9) 0.0064(9) 0.0092(10)
C(27) 0.012(1) 0.016(1) 0.025(1) -0.0008(9) 0.0023(9) 0.0059(10)
C(28) 0.014(1) 0.011(1) 0.018(1) 0.0033(9) 0.0042(9) 0.0011(9)
C(29) 0.012(1) 0.013(1) 0.011(1) -0.0011(9) 0.0025(8) 0.0039(9)
C(30) 0.020(1) 0.019(1) 0.015(1) -0.0006(10) 0.0038(9) 0.0021(10)
C(31) 0.012(1) 0.027(1) 0.020(1) 0.0049(10) 0.0038(9) 0.007(1)
C(32) 0.012(1) 0.017(1) 0.018(1) -0.0032(9) 0.0008(9) 0.0033(9)
C(33) 0.018(1) 0.024(1) 0.019(1) 0.0070(10) 0.0001(9) 0.006(1)
C(34) 0.017(1) 0.036(2) 0.017(1) -0.001(1) 0.0033(9) 0.001(1)
C(35) 0.012(1) 0.021(1) 0.034(1) 0.0025(9) 0.0049(10) 0.016(1)
C(36) 0.024(1) 0.018(1) 0.032(1) 0.007(1) 0.019(1) 0.009(1)
C(37) 0.022(1) 0.024(1) 0.041(2) 0.009(1) 0.021(1) 0.018(1)
C(38) 0.016(1) 0.030(2) 0.048(2) -0.006(1) 0.004(1) 0.024(1)
C(39) 0.025(1) 0.038(2) 0.036(2) -0.015(1) -0.007(1) 0.018(1)
C(40) 0.087(3) 0.026(2) 0.109(3) 0.002(2) 0.081(3) -0.012(2)
C(41) 0.040(2) 0.021(1) 0.074(2) 0.011(1) 0.045(2) 0.011(1)
C(42) 0.023(1) 0.050(2) 0.067(2) 0.018(1) 0.020(1) 0.037(2)
C(43) 0.039(2) 0.066(3) 0.118(4) 0.037(2) 0.044(2) 0.072(3)
C(44) 0.080(3) 0.022(2) 0.170(5) 0.031(2) 0.099(3) 0.044(2)
C(45) 0.0121(10) 0.011(1) 0.009(1) 0.0027(8) 0.0035(8) 0.0032(8)
C(46) 0.014(1) 0.012(1) 0.010(1) 0.0004(8) 0.0040(8) 0.0046(9)
C(47) 0.013(1) 0.014(1) 0.015(1) 0.0004(9) 0.0036(8) 0.0058(9)
C(48) 0.012(1) 0.020(1) 0.015(1) 0.0022(9) 0.0051(8) 0.0085(9)
C(49) 0.017(1) 0.014(1) 0.015(1) 0.0051(9) 0.0075(9) 0.0022(9)
C(50) 0.014(1) 0.014(1) 0.011(1) 0.0021(9) 0.0037(8) 0.0016(9)
C(51) 0.011(1) 0.013(1) 0.018(1) -0.0003(9) 0.0022(9) 0.0019(9)
C(52) 0.022(1) 0.012(1) 0.034(1) 0.0023(9) 0.007(1) 0.006(1)
C(53) 0.021(1) 0.022(1) 0.019(1) 0.000(1) 0.0035(10) -0.004(1)
C(54) 0.015(1) 0.015(1) 0.021(1) 0.0051(9) 0.0028(9) -0.0039(10)
C(55) 0.056(2) 0.027(2) 0.015(1) 0.003(1) 0.001(1) -0.003(1)
C(56) 0.027(1) 0.019(1) 0.035(2) 0.000(1) 0.006(1) 0.002(1)
C(57) 0.014(1) 0.020(1) 0.024(1) 0.0037(9) 0.0078(9) 0.010(1)
C(58) 0.017(1) 0.025(1) 0.029(1) 0.007(1) 0.0124(10) 0.013(1)
C(59) 0.016(1) 0.028(1) 0.041(2) 0.010(1) 0.016(1) 0.020(1)
C(60) 0.013(1) 0.038(2) 0.039(2) 0.004(1) 0.004(1) 0.014(1)
C(61) 0.015(1) 0.033(2) 0.029(1) 0.002(1) 0.0064(10) 0.004(1)
C(62) 0.063(3) 0.044(2) 0.083(3) -0.013(2) 0.021(2) 0.033(2)
C(63) 0.061(2) 0.042(2) 0.088(3) 0.008(2) 0.032(2) 0.036(2)
C(64) 0.031(2) 0.058(2) 0.065(2) 0.010(2) 0.006(2) 0.048(2)
C(65) 0.212(6) 0.049(3) 0.066(3) 0.004(3) 0.099(4) 0.028(2)
C(66) 0.027(2) 0.057(2) 0.101(3) 0.017(2) 0.030(2) 0.062(2)
C(67) 0.031(2) 0.178(6) 0.060(3) -0.006(3) 0.013(2) -0.066(3)
C(68) 0.029(2) 0.178(6) 0.062(3) -0.005(3) 0.018(2) -0.054(3)
C(69) 0.026(2) 0.182(7) 0.047(3) -0.009(3) 0.013(2) -0.053(3)

loop_
_atom_type_symbol
_atom_type_description
_atom_type_scat_dispersion_real
_atom_type_scat_dispersion_imag
_atom_type_scat_source
C C 0.003 0.002
;International Tables for Crystallography
(1992, Vol. C, Tables 4.2.6.8 and 6.1.1.1)
;
H H 0.000 0.000
;International Tables for Crystallography
(1992, Vol. C, Table 6.1.1.2)
;
Fe Fe 0.346 0.844
;International Tables for Crystallography
(1992, Vol. C, Tables 4.2.6.8 and 6.1.1.1)
;
P P 0.102 0.094
;International Tables for Crystallography
(1992, Vol. C, Tables 4.2.6.8 and 6.1.1.1)
;

loop_
_geom_angle_atom_site_label_1
_geom_angle_atom_site_label_2
_geom_angle_atom_site_label_3
_geom_angle
_geom_angle_site_symmetry_2
_geom_angle_site_symmetry_3
_geom_angle_publ_flag
C(13) Fe(1) C(14) 41.00(9) 1_555 1_555 yes
C(13) Fe(1) C(15) 68.84(9) 1_555 1_555 yes
C(13) Fe(1) C(16) 68.69(9) 1_555 1_555 yes
C(13) Fe(1) C(17) 41.03(9) 1_555 1_555 yes
C(13) Fe(1) C(18) 123.5(1) 1_555 1_555 yes
C(13) Fe(1) C(19) 160.7(1) 1_555 1_555 yes
C(13) Fe(1) C(20) 156.0(1) 1_555 1_555 yes
C(13) Fe(1) C(21) 119.63(10) 1_555 1_555 yes
C(13) Fe(1) C(22) 105.64(10) 1_555 1_555 yes
C(14) Fe(1) C(15) 40.59(10) 1_555 1_555 yes
C(14) Fe(1) C(16) 68.2(1) 1_555 1_555 yes
C(14) Fe(1) C(17) 68.62(9) 1_555 1_555 yes
C(14) Fe(1) C(18) 108.1(1) 1_555 1_555 yes
C(14) Fe(1) C(19) 125.21(10) 1_555 1_555 yes
C(14) Fe(1) C(20) 162.1(1) 1_555 1_555 yes
C(14) Fe(1) C(21) 155.8(1) 1_555 1_555 yes
C(14) Fe(1) C(22) 120.9(1) 1_555 1_555 yes
C(15) Fe(1) C(16) 40.4(1) 1_555 1_555 yes
C(15) Fe(1) C(17) 68.48(9) 1_555 1_555 yes
C(15) Fe(1) C(18) 122.7(1) 1_555 1_555 yes
C(15) Fe(1) C(19) 109.46(9) 1_555 1_555 yes
C(15) Fe(1) C(20) 125.7(1) 1_555 1_555 yes
C(15) Fe(1) C(21) 161.5(1) 1_555 1_555 yes
C(15) Fe(1) C(22) 157.1(1) 1_555 1_555 yes
C(16) Fe(1) C(17) 40.64(9) 1_555 1_555 yes
C(16) Fe(1) C(18) 158.2(1) 1_555 1_555 yes
C(16) Fe(1) C(19) 123.4(1) 1_555 1_555 yes
C(16) Fe(1) C(20) 108.7(1) 1_555 1_555 yes
C(16) Fe(1) C(21) 124.2(1) 1_555 1_555 yes
C(16) Fe(1) C(22) 160.1(1) 1_555 1_555 yes
C(17) Fe(1) C(18) 159.9(1) 1_555 1_555 yes
C(17) Fe(1) C(19) 157.8(1) 1_555 1_555 yes
C(17) Fe(1) C(20) 121.3(1) 1_555 1_555 yes
C(17) Fe(1) C(21) 106.24(10) 1_555 1_555 yes
C(17) Fe(1) C(22) 122.75(10) 1_555 1_555 yes
C(18) Fe(1) C(19) 40.0(1) 1_555 1_555 yes
C(18) Fe(1) C(20) 67.9(1) 1_555 1_555 yes
C(18) Fe(1) C(21) 68.2(1) 1_555 1_555 yes
C(18) Fe(1) C(22) 40.6(1) 1_555 1_555 yes
C(19) Fe(1) C(20) 40.6(1) 1_555 1_555 yes
C(19) Fe(1) C(21) 68.30(10) 1_555 1_555 yes
C(19) Fe(1) C(22) 68.0(1) 1_555 1_555 yes
C(20) Fe(1) C(21) 40.7(1) 1_555 1_555 yes
C(20) Fe(1) C(22) 68.3(1) 1_555 1_555 yes
C(21) Fe(1) C(22) 40.7(1) 1_555 1_555 yes
C(35) Fe(2) C(36) 41.0(1) 1_555 1_555 yes
C(35) Fe(2) C(37) 69.11(10) 1_555 1_555 yes
C(35) Fe(2) C(38) 69.24(10) 1_555 1_555 yes
C(35) Fe(2) C(39) 41.0(1) 1_555 1_555 yes
C(35) Fe(2) C(40) 124.5(1) 1_555 1_555 yes
C(35) Fe(2) C(41) 106.4(1) 1_555 1_555 yes
C(35) Fe(2) C(42) 118.5(1) 1_555 1_555 yes
C(35) Fe(2) C(43) 154.1(2) 1_555 1_555 yes
C(35) Fe(2) C(44) 163.2(2) 1_555 1_555 yes
C(36) Fe(2) C(37) 40.84(9) 1_555 1_555 yes
C(36) Fe(2) C(38) 68.3(1) 1_555 1_555 yes
C(36) Fe(2) C(39) 68.4(1) 1_555 1_555 yes
C(36) Fe(2) C(40) 161.0(1) 1_555 1_555 yes
C(36) Fe(2) C(41) 123.5(1) 1_555 1_555 yes
C(36) Fe(2) C(42) 105.5(1) 1_555 1_555 yes
C(36) Fe(2) C(43) 119.5(2) 1_555 1_555 yes
C(36) Fe(2) C(44) 155.3(2) 1_555 1_555 yes
C(37) Fe(2) C(38) 40.2(1) 1_555 1_555 yes
C(37) Fe(2) C(39) 68.4(1) 1_555 1_555 yes
C(37) Fe(2) C(40) 157.3(1) 1_555 1_555 yes
C(37) Fe(2) C(41) 160.5(1) 1_555 1_555 yes
C(37) Fe(2) C(42) 123.8(1) 1_555 1_555 yes
C(37) Fe(2) C(43) 107.3(1) 1_555 1_555 yes
C(37) Fe(2) C(44) 121.3(1) 1_555 1_555 yes
C(38) Fe(2) C(39) 41.1(1) 1_555 1_555 yes
C(38) Fe(2) C(40) 122.8(1) 1_555 1_555 yes
C(38) Fe(2) C(41) 157.7(1) 1_555 1_555 yes
C(38) Fe(2) C(42) 161.3(1) 1_555 1_555 yes
C(38) Fe(2) C(43) 125.4(1) 1_555 1_555 yes
C(38) Fe(2) C(44) 109.3(1) 1_555 1_555 yes
C(39) Fe(2) C(40) 108.8(2) 1_555 1_555 yes
C(39) Fe(2) C(41) 121.4(1) 1_555 1_555 yes
C(39) Fe(2) C(42) 155.0(1) 1_555 1_555 yes
C(39) Fe(2) C(43) 163.4(1) 1_555 1_555 yes
C(39) Fe(2) C(44) 127.0(2) 1_555 1_555 yes
C(40) Fe(2) C(41) 40.6(1) 1_555 1_555 yes
C(40) Fe(2) C(42) 68.6(2) 1_555 1_555 yes
C(40) Fe(2) C(43) 68.6(2) 1_555 1_555 yes
C(40) Fe(2) C(44) 41.2(2) 1_555 1_555 yes
C(41) Fe(2) C(42) 40.3(1) 1_555 1_555 yes
C(41) Fe(2) C(43) 68.1(1) 1_555 1_555 yes
C(41) Fe(2) C(44) 68.2(1) 1_555 1_555 yes
C(42) Fe(2) C(43) 40.8(1) 1_555 1_555 yes
C(42) Fe(2) C(44) 68.4(2) 1_555 1_555 yes
C(43) Fe(2) C(44) 40.3(2) 1_555 1_555 yes
C(57) Fe(3) C(58) 41.03(10) 1_555 1_555 yes
C(57) Fe(3) C(59) 69.04(9) 1_555 1_555 yes
C(57) Fe(3) C(60) 68.91(10) 1_555 1_555 yes
C(57) Fe(3) C(61) 40.67(10) 1_555 1_555 yes
C(57) Fe(3) C(62) 119.9(1) 1_555 1_555 yes
C(57) Fe(3) C(63) 151.4(1) 1_555 1_555 yes
C(57) Fe(3) C(64) 169.1(1) 1_555 1_555 yes
C(57) Fe(3) C(65) 128.4(2) 1_555 1_555 yes
C(57) Fe(3) C(66) 108.5(1) 1_555 1_555 yes
C(58) Fe(3) C(59) 40.90(9) 1_555 1_555 yes
C(58) Fe(3) C(60) 68.4(1) 1_555 1_555 yes
C(58) Fe(3) C(61) 68.4(1) 1_555 1_555 yes
C(58) Fe(3) C(62) 108.1(1) 1_555 1_555 yes
C(58) Fe(3) C(63) 117.8(1) 1_555 1_555 yes
C(58) Fe(3) C(64) 149.2(1) 1_555 1_555 yes
C(58) Fe(3) C(65) 166.2(2) 1_555 1_555 yes
C(58) Fe(3) C(66) 125.9(1) 1_555 1_555 yes
C(59) Fe(3) C(60) 40.4(1) 1_555 1_555 yes
C(59) Fe(3) C(61) 68.4(1) 1_555 1_555 yes
C(59) Fe(3) C(62) 126.5(2) 1_555 1_555 yes
C(59) Fe(3) C(63) 107.9(1) 1_555 1_555 yes
C(59) Fe(3) C(64) 116.9(1) 1_555 1_555 yes
C(59) Fe(3) C(65) 152.1(2) 1_555 1_555 yes
C(59) Fe(3) C(66) 162.3(2) 1_555 1_555 yes
C(60) Fe(3) C(61) 40.92(10) 1_555 1_555 yes
C(60) Fe(3) C(62) 163.3(2) 1_555 1_555 yes
C(60) Fe(3) C(63) 128.2(1) 1_555 1_555 yes
C(60) Fe(3) C(64) 109.1(1) 1_555 1_555 yes
C(60) Fe(3) C(65) 119.2(2) 1_555 1_555 yes
C(60) Fe(3) C(66) 156.6(2) 1_555 1_555 yes
C(61) Fe(3) C(62) 154.6(1) 1_555 1_555 yes
C(61) Fe(3) C(63) 166.7(1) 1_555 1_555 yes
C(61) Fe(3) C(64) 131.0(1) 1_555 1_555 yes
C(61) Fe(3) C(65) 109.2(1) 1_555 1_555 yes
C(61) Fe(3) C(66) 122.0(1) 1_555 1_555 yes
C(62) Fe(3) C(63) 37.7(1) 1_555 1_555 yes
C(62) Fe(3) C(64) 65.0(1) 1_555 1_555 yes
C(62) Fe(3) C(65) 68.0(2) 1_555 1_555 yes
C(62) Fe(3) C(66) 38.4(2) 1_555 1_555 yes
C(63) Fe(3) C(64) 38.1(2) 1_555 1_555 yes
C(63) Fe(3) C(65) 67.7(2) 1_555 1_555 yes
C(63) Fe(3) C(66) 65.3(1) 1_555 1_555 yes
C(64) Fe(3) C(65) 42.4(2) 1_555 1_555 yes
C(64) Fe(3) C(66) 68.8(1) 1_555 1_555 yes
C(65) Fe(3) C(66) 43.0(2) 1_555 1_555 yes
C(1) P(1) C(23) 110.90(10) 1_555 1_555 yes
C(1) P(1) C(45) 113.36(9) 1_555 1_555 yes
C(23) P(1) C(45) 108.23(9) 1_555 1_555 yes
P(1) C(1) C(2) 113.2(2) 1_555 1_555 yes
P(1) C(1) C(6) 128.0(2) 1_555 1_555 yes
C(2) C(1) C(6) 118.0(2) 1_555 1_555 yes
C(1) C(2) C(3) 119.9(2) 1_555 1_555 yes
C(1) C(2) C(7) 122.3(2) 1_555 1_555 yes
C(3) C(2) C(7) 117.7(2) 1_555 1_555 yes
C(2) C(3) C(4) 122.5(2) 1_555 1_555 yes
C(3) C(4) C(5) 117.2(2) 1_555 1_555 yes
C(3) C(4) C(13) 121.7(2) 1_555 1_555 yes
C(5) C(4) C(13) 121.1(2) 1_555 1_555 yes
C(4) C(5) C(6) 122.5(2) 1_555 1_555 yes
C(1) C(6) C(5) 119.8(2) 1_555 1_555 yes
C(1) C(6) C(10) 123.6(2) 1_555 1_555 yes
C(5) C(6) C(10) 116.5(2) 1_555 1_555 yes
C(2) C(7) C(8) 110.3(2) 1_555 1_555 yes
C(2) C(7) C(9) 112.1(2) 1_555 1_555 yes
C(8) C(7) C(9) 111.0(2) 1_555 1_555 yes
C(6) C(10) C(11) 112.9(2) 1_555 1_555 yes
C(6) C(10) C(12) 110.9(2) 1_555 1_555 yes
C(11) C(10) C(12) 110.1(2) 1_555 1_555 yes
Fe(1) C(13) C(4) 125.7(1) 1_555 1_555 yes
Fe(1) C(13) C(14) 69.1(1) 1_555 1_555 yes
Fe(1) C(13) C(17) 68.8(1) 1_555 1_555 yes
C(4) C(13) C(14) 127.0(2) 1_555 1_555 yes
C(4) C(13) C(17) 126.4(2) 1_555 1_555 yes
C(14) C(13) C(17) 106.6(2) 1_555 1_555 yes
Fe(1) C(14) C(13) 69.9(1) 1_555 1_555 yes
Fe(1) C(14) C(15) 70.3(1) 1_555 1_555 yes
C(13) C(14) C(15) 108.9(2) 1_555 1_555 yes
Fe(1) C(15) C(14) 69.1(1) 1_555 1_555 yes
Fe(1) C(15) C(16) 69.4(1) 1_555 1_555 yes
C(14) C(15) C(16) 107.5(2) 1_555 1_555 yes
Fe(1) C(16) C(15) 70.1(1) 1_555 1_555 yes
Fe(1) C(16) C(17) 69.2(1) 1_555 1_555 yes
C(15) C(16) C(17) 108.5(2) 1_555 1_555 yes
Fe(1) C(17) C(13) 70.2(1) 1_555 1_555 yes
Fe(1) C(17) C(16) 70.2(1) 1_555 1_555 yes
C(13) C(17) C(16) 108.5(2) 1_555 1_555 yes
Fe(1) C(18) C(19) 70.2(1) 1_555 1_555 yes
Fe(1) C(18) C(22) 68.9(1) 1_555 1_555 yes
C(19) C(18) C(22) 108.2(2) 1_555 1_555 yes
Fe(1) C(19) C(18) 69.8(1) 1_555 1_555 yes
Fe(1) C(19) C(20) 69.2(1) 1_555 1_555 yes
C(18) C(19) C(20) 107.9(2) 1_555 1_555 yes
Fe(1) C(20) C(19) 70.2(1) 1_555 1_555 yes
Fe(1) C(20) C(21) 69.1(1) 1_555 1_555 yes
C(19) C(20) C(21) 107.9(2) 1_555 1_555 yes
Fe(1) C(21) C(20) 70.2(1) 1_555 1_555 yes
Fe(1) C(21) C(22) 69.8(1) 1_555 1_555 yes
C(20) C(21) C(22) 108.0(2) 1_555 1_555 yes
Fe(1) C(22) C(18) 70.4(1) 1_555 1_555 yes
Fe(1) C(22) C(21) 69.6(1) 1_555 1_555 yes
C(18) C(22) C(21) 108.0(2) 1_555 1_555 yes
P(1) C(23) C(24) 127.4(2) 1_555 1_555 yes
P(1) C(23) C(28) 113.2(2) 1_555 1_555 yes
C(24) C(23) C(28) 118.8(2) 1_555 1_555 yes
C(23) C(24) C(25) 119.0(2) 1_555 1_555 yes
C(23) C(24) C(29) 125.3(2) 1_555 1_555 yes
C(25) C(24) C(29) 115.7(2) 1_555 1_555 yes
C(24) C(25) C(26) 122.8(2) 1_555 1_555 yes
C(25) C(26) C(27) 117.9(2) 1_555 1_555 yes
C(25) C(26) C(35) 119.2(2) 1_555 1_555 yes
C(27) C(26) C(35) 122.8(2) 1_555 1_555 yes
C(26) C(27) C(28) 121.7(2) 1_555 1_555 yes
C(23) C(28) C(27) 119.6(2) 1_555 1_555 yes
C(23) C(28) C(32) 122.6(2) 1_555 1_555 yes
C(27) C(28) C(32) 117.8(2) 1_555 1_555 yes
C(24) C(29) C(30) 112.1(2) 1_555 1_555 yes
C(24) C(29) C(31) 112.1(2) 1_555 1_555 yes
C(30) C(29) C(31) 109.7(2) 1_555 1_555 yes
C(28) C(32) C(33) 112.6(2) 1_555 1_555 yes
C(28) C(32) C(34) 111.0(2) 1_555 1_555 yes
C(33) C(32) C(34) 111.3(2) 1_555 1_555 yes
Fe(2) C(35) C(26) 123.3(2) 1_555 1_555 yes
Fe(2) C(35) C(36) 69.3(1) 1_555 1_555 yes
Fe(2) C(35) C(39) 69.2(1) 1_555 1_555 yes
C(26) C(35) C(36) 125.3(2) 1_555 1_555 yes
C(26) C(35) C(39) 128.1(2) 1_555 1_555 yes
C(36) C(35) C(39) 106.6(2) 1_555 1_555 yes
Fe(2) C(36) C(35) 69.7(1) 1_555 1_555 yes
Fe(2) C(36) C(37) 69.9(1) 1_555 1_555 yes
C(35) C(36) C(37) 108.7(2) 1_555 1_555 yes
Fe(2) C(37) C(36) 69.3(1) 1_555 1_555 yes
Fe(2) C(37) C(38) 69.2(2) 1_555 1_555 yes
C(36) C(37) C(38) 107.9(2) 1_555 1_555 yes
Fe(2) C(38) C(37) 70.6(1) 1_555 1_555 yes
Fe(2) C(38) C(39) 69.8(2) 1_555 1_555 yes
C(37) C(38) C(39) 108.6(2) 1_555 1_555 yes
Fe(2) C(39) C(35) 69.7(1) 1_555 1_555 yes
Fe(2) C(39) C(38) 69.1(1) 1_555 1_555 yes
C(35) C(39) C(38) 108.2(2) 1_555 1_555 yes
Fe(2) C(40) C(41) 69.9(2) 1_555 1_555 yes
Fe(2) C(40) C(44) 69.7(2) 1_555 1_555 yes
C(41) C(40) C(44) 107.2(4) 1_555 1_555 yes
Fe(2) C(41) C(40) 69.5(2) 1_555 1_555 yes
Fe(2) C(41) C(42) 70.0(2) 1_555 1_555 yes
C(40) C(41) C(42) 109.1(3) 1_555 1_555 yes
Fe(2) C(42) C(41) 69.7(2) 1_555 1_555 yes
Fe(2) C(42) C(43) 69.6(2) 1_555 1_555 yes
C(41) C(42) C(43) 107.6(3) 1_555 1_555 yes
Fe(2) C(43) C(42) 69.6(2) 1_555 1_555 yes
Fe(2) C(43) C(44) 69.8(2) 1_555 1_555 yes
C(42) C(43) C(44) 108.2(3) 1_555 1_555 yes
Fe(2) C(44) C(40) 69.1(2) 1_555 1_555 yes
Fe(2) C(44) C(43) 69.9(2) 1_555 1_555 yes
C(40) C(44) C(43) 108.0(3) 1_555 1_555 yes
P(1) C(45) C(46) 127.5(2) 1_555 1_555 yes
P(1) C(45) C(50) 113.5(1) 1_555 1_555 yes
C(46) C(45) C(50) 119.0(2) 1_555 1_555 yes
C(45) C(46) C(47) 118.7(2) 1_555 1_555 yes
C(45) C(46) C(51) 123.7(2) 1_555 1_555 yes
C(47) C(46) C(51) 117.5(2) 1_555 1_555 yes
C(46) C(47) C(48) 122.7(2) 1_555 1_555 yes
C(47) C(48) C(49) 118.1(2) 1_555 1_555 yes
C(47) C(48) C(57) 120.3(2) 1_555 1_555 yes
C(49) C(48) C(57) 121.5(2) 1_555 1_555 yes
C(48) C(49) C(50) 121.6(2) 1_555 1_555 yes
C(45) C(50) C(49) 119.9(2) 1_555 1_555 yes
C(45) C(50) C(54) 122.9(2) 1_555 1_555 yes
C(49) C(50) C(54) 117.2(2) 1_555 1_555 yes
C(46) C(51) C(52) 111.3(2) 1_555 1_555 yes
C(46) C(51) C(53) 112.9(2) 1_555 1_555 yes
C(52) C(51) C(53) 109.6(2) 1_555 1_555 yes
C(50) C(54) C(55) 110.5(2) 1_555 1_555 yes
C(50) C(54) C(56) 114.0(2) 1_555 1_555 yes
C(55) C(54) C(56) 110.2(2) 1_555 1_555 yes
Fe(3) C(57) C(48) 125.6(2) 1_555 1_555 yes
Fe(3) C(57) C(58) 69.0(1) 1_555 1_555 yes
Fe(3) C(57) C(61) 69.0(1) 1_555 1_555 yes
C(48) C(57) C(58) 127.8(2) 1_555 1_555 yes
C(48) C(57) C(61) 125.6(2) 1_555 1_555 yes
C(58) C(57) C(61) 106.6(2) 1_555 1_555 yes
Fe(3) C(58) C(57) 70.0(1) 1_555 1_555 yes
Fe(3) C(58) C(59) 69.7(1) 1_555 1_555 yes
C(57) C(58) C(59) 108.5(2) 1_555 1_555 yes
Fe(3) C(59) C(58) 69.4(1) 1_555 1_555 yes
Fe(3) C(59) C(60) 69.7(1) 1_555 1_555 yes
C(58) C(59) C(60) 108.0(2) 1_555 1_555 yes
Fe(3) C(60) C(59) 69.9(1) 1_555 1_555 yes
Fe(3) C(60) C(61) 69.4(1) 1_555 1_555 yes
C(59) C(60) C(61) 108.0(2) 1_555 1_555 yes
Fe(3) C(61) C(57) 70.3(1) 1_555 1_555 yes
Fe(3) C(61) C(60) 69.7(2) 1_555 1_555 yes
C(57) C(61) C(60) 108.9(2) 1_555 1_555 yes
Fe(3) C(62) C(63) 70.7(2) 1_555 1_555 yes
Fe(3) C(62) C(66) 69.1(2) 1_555 1_555 yes
C(63) C(62) C(66) 110.6(4) 1_555 1_555 yes
Fe(3) C(63) C(62) 71.7(2) 1_555 1_555 yes
Fe(3) C(63) C(64) 69.6(2) 1_555 1_555 yes
C(62) C(63) C(64) 111.2(4) 1_555 1_555 yes
Fe(3) C(64) C(63) 72.3(2) 1_555 1_555 yes
Fe(3) C(64) C(65) 68.5(2) 1_555 1_555 yes
C(63) C(64) C(65) 108.5(3) 1_555 1_555 yes
Fe(3) C(65) C(64) 69.1(2) 1_555 1_555 yes
Fe(3) C(65) C(66) 68.9(2) 1_555 1_555 yes
C(64) C(65) C(66) 102.1(3) 1_555 1_555 yes
Fe(3) C(66) C(62) 72.5(2) 1_555 1_555 yes
Fe(3) C(66) C(65) 68.1(2) 1_555 1_555 yes
C(62) C(66) C(65) 107.6(3) 1_555 1_555 yes
C(67) C(68) C(69) 113.7(4) 1_555 1_555 yes
C(68) C(69) C(69) 114.8(5) 1_555 2_756 yes

loop_
_geom_bond_atom_site_label_1
_geom_bond_atom_site_label_2
_geom_bond_distance
_geom_bond_site_symmetry_2
_geom_bond_publ_flag
Fe(1) C(13) 2.052(2) . yes
Fe(1) C(14) 2.042(2) . yes
Fe(1) C(15) 2.058(2) . yes
Fe(1) C(16) 2.048(2) . yes
Fe(1) C(17) 2.034(2) . yes
Fe(1) C(18) 2.054(2) . yes
Fe(1) C(19) 2.059(2) . yes
Fe(1) C(20) 2.046(3) . yes
Fe(1) C(21) 2.032(2) . yes
Fe(1) C(22) 2.035(2) . yes
Fe(2) C(35) 2.039(2) . yes
Fe(2) C(36) 2.033(3) . yes
Fe(2) C(37) 2.040(2) . yes
Fe(2) C(38) 2.023(3) . yes
Fe(2) C(39) 2.032(3) . yes
Fe(2) C(40) 2.031(3) . yes
Fe(2) C(41) 2.037(3) . yes
Fe(2) C(42) 2.040(3) . yes
Fe(2) C(43) 2.041(3) . yes
Fe(2) C(44) 2.039(3) . yes
Fe(3) C(57) 2.053(2) . yes
Fe(3) C(58) 2.040(2) . yes
Fe(3) C(59) 2.042(2) . yes
Fe(3) C(60) 2.040(3) . yes
Fe(3) C(61) 2.036(3) . yes
Fe(3) C(62) 2.066(4) . yes
Fe(3) C(63) 2.054(4) . yes
Fe(3) C(64) 2.021(3) . yes
Fe(3) C(65) 2.012(3) . yes
Fe(3) C(66) 2.023(3) . yes
P(1) C(1) 1.852(2) . yes
P(1) C(23) 1.853(2) . yes
P(1) C(45) 1.857(2) . yes
C(1) C(2) 1.423(3) . yes
C(1) C(6) 1.415(3) . yes
C(2) C(3) 1.387(3) . yes
C(2) C(7) 1.529(3) . yes
C(3) C(4) 1.392(3) . yes
C(4) C(5) 1.396(3) . yes
C(4) C(13) 1.472(3) . yes
C(5) C(6) 1.393(3) . yes
C(6) C(10) 1.522(3) . yes
C(7) C(8) 1.531(3) . yes
C(7) C(9) 1.532(3) . yes
C(10) C(11) 1.531(3) . yes
C(10) C(12) 1.535(3) . yes
C(13) C(14) 1.434(3) . yes
C(13) C(17) 1.432(3) . yes
C(14) C(15) 1.422(3) . yes
C(15) C(16) 1.419(4) . yes
C(16) C(17) 1.417(3) . yes
C(18) C(19) 1.408(4) . yes
C(18) C(22) 1.419(4) . yes
C(19) C(20) 1.424(4) . yes
C(20) C(21) 1.417(4) . yes
C(21) C(22) 1.413(4) . yes
C(23) C(24) 1.412(3) . yes
C(23) C(28) 1.421(3) . yes
C(24) C(25) 1.393(3) . yes
C(24) C(29) 1.524(3) . yes
C(25) C(26) 1.388(3) . yes
C(26) C(27) 1.386(3) . yes
C(26) C(35) 1.480(3) . yes
C(27) C(28) 1.399(3) . yes
C(28) C(32) 1.529(3) . yes
C(29) C(30) 1.530(3) . yes
C(29) C(31) 1.531(3) . yes
C(32) C(33) 1.534(3) . yes
C(32) C(34) 1.530(4) . yes
C(35) C(36) 1.425(4) . yes
C(35) C(39) 1.426(4) . yes
C(36) C(37) 1.421(3) . yes
C(37) C(38) 1.396(4) . yes
C(38) C(39) 1.422(4) . yes
C(40) C(41) 1.410(4) . yes
C(40) C(44) 1.431(6) . yes
C(41) C(42) 1.406(5) . yes
C(42) C(43) 1.424(4) . yes
C(43) C(44) 1.406(7) . yes
C(45) C(46) 1.416(3) . yes
C(45) C(50) 1.422(3) . yes
C(46) C(47) 1.403(3) . yes
C(46) C(51) 1.515(3) . yes
C(47) C(48) 1.387(3) . yes
C(48) C(49) 1.394(3) . yes
C(48) C(57) 1.478(3) . yes
C(49) C(50) 1.394(3) . yes
C(50) C(54) 1.528(3) . yes
C(51) C(52) 1.528(3) . yes
C(51) C(53) 1.530(3) . yes
C(54) C(55) 1.517(4) . yes
C(54) C(56) 1.525(4) . yes
C(57) C(58) 1.434(4) . yes
C(57) C(61) 1.421(3) . yes
C(58) C(59) 1.426(3) . yes
C(59) C(60) 1.408(4) . yes
C(60) C(61) 1.425(3) . yes
C(62) C(63) 1.331(5) . yes
C(62) C(66) 1.345(6) . yes
C(63) C(64) 1.332(6) . yes
C(64) C(65) 1.459(6) . yes
C(65) C(66) 1.478(6) . yes
C(67) C(68) 1.530(9) . yes
C(68) C(69) 1.532(7) . yes
C(69) C(69) 1.48(1) 2_756 yes

loop_
_geom_contact_atom_site_label_1
_geom_contact_atom_site_label_2
_geom_contact_distance
_geom_contact_site_symmetry_2
C(9) C(52) 3.589(3) 2_657
C(17) C(17) 3.213(4) 2_757
C(21) C(53) 3.555(3) 2_656
C(38) C(63) 3.502(5) 1_655
C(42) C(42) 3.080(5) 2_666
C(42) C(43) 3.490(5) 2_666

loop_
_geom_torsion_atom_site_label_1
_geom_torsion_atom_site_label_2
_geom_torsion_atom_site_label_3
_geom_torsion_atom_site_label_4
_geom_torsion
_geom_torsion_site_symmetry_1
_geom_torsion_site_symmetry_2
_geom_torsion_site_symmetry_3
_geom_torsion_site_symmetry_4
_geom_torsion_publ_flag
Fe(1) C(13) C(4) C(3) 107.3(2) 1_555 1_555 1_555 1_555 yes
Fe(1) C(13) C(4) C(5) -71.8(3) 1_555 1_555 1_555 1_555 yes
Fe(1) C(13) C(14) C(15) 59.7(2) 1_555 1_555 1_555 1_555 yes
Fe(1) C(13) C(17) C(16) -60.0(2) 1_555 1_555 1_555 1_555 yes
Fe(1) C(14) C(13) C(4) 119.7(2) 1_555 1_555 1_555 1_555 yes
Fe(1) C(14) C(13) C(17) -58.9(2) 1_555 1_555 1_555 1_555 yes
Fe(1) C(14) C(15) C(16) 59.0(2) 1_555 1_555 1_555 1_555 yes
Fe(1) C(15) C(14) C(13) -59.4(2) 1_555 1_555 1_555 1_555 yes
Fe(1) C(15) C(16) C(17) 58.7(2) 1_555 1_555 1_555 1_555 yes
Fe(1) C(16) C(15) C(14) -58.8(2) 1_555 1_555 1_555 1_555 yes
Fe(1) C(16) C(17) C(13) 59.9(2) 1_555 1_555 1_555 1_555 yes
Fe(1) C(17) C(13) C(4) -119.5(2) 1_555 1_555 1_555 1_555 yes
Fe(1) C(17) C(13) C(14) 59.1(1) 1_555 1_555 1_555 1_555 yes
Fe(1) C(17) C(16) C(15) -59.3(2) 1_555 1_555 1_555 1_555 yes
Fe(1) C(18) C(19) C(20) -58.9(2) 1_555 1_555 1_555 1_555 yes
Fe(1) C(18) C(22) C(21) 59.6(2) 1_555 1_555 1_555 1_555 yes
Fe(1) C(19) C(18) C(22) 58.6(2) 1_555 1_555 1_555 1_555 yes
Fe(1) C(19) C(20) C(21) -59.1(2) 1_555 1_555 1_555 1_555 yes
Fe(1) C(20) C(19) C(18) 59.3(2) 1_555 1_555 1_555 1_555 yes
Fe(1) C(20) C(21) C(22) -59.8(2) 1_555 1_555 1_555 1_555 yes
Fe(1) C(21) C(20) C(19) 59.8(2) 1_555 1_555 1_555 1_555 yes
Fe(1) C(21) C(22) C(18) -60.2(2) 1_555 1_555 1_555 1_555 yes
Fe(1) C(22) C(18) C(19) -59.4(2) 1_555 1_555 1_555 1_555 yes
Fe(1) C(22) C(21) C(20) 60.1(2) 1_555 1_555 1_555 1_555 yes
Fe(2) C(35) C(26) C(25) 56.8(3) 1_555 1_555 1_555 1_555 yes
Fe(2) C(35) C(26) C(27) -123.9(2) 1_555 1_555 1_555 1_555 yes
Fe(2) C(35) C(36) C(37) 59.2(2) 1_555 1_555 1_555 1_555 yes
Fe(2) C(35) C(39) C(38) -58.5(2) 1_555 1_555 1_555 1_555 yes
Fe(2) C(36) C(35) C(26) 116.8(2) 1_555 1_555 1_555 1_555 yes
Fe(2) C(36) C(35) C(39) -59.5(2) 1_555 1_555 1_555 1_555 yes
Fe(2) C(36) C(37) C(38) 58.6(2) 1_555 1_555 1_555 1_555 yes
Fe(2) C(37) C(36) C(35) -59.1(2) 1_555 1_555 1_555 1_555 yes
Fe(2) C(37) C(38) C(39) 59.7(2) 1_555 1_555 1_555 1_555 yes
Fe(2) C(38) C(37) C(36) -58.7(2) 1_555 1_555 1_555 1_555 yes
Fe(2) C(38) C(39) C(35) 58.9(2) 1_555 1_555 1_555 1_555 yes
Fe(2) C(39) C(35) C(26) -116.7(3) 1_555 1_555 1_555 1_555 yes
Fe(2) C(39) C(35) C(36) 59.5(2) 1_555 1_555 1_555 1_555 yes
Fe(2) C(39) C(38) C(37) -60.2(2) 1_555 1_555 1_555 1_555 yes
Fe(2) C(40) C(41) C(42) -58.9(2) 1_555 1_555 1_555 1_555 yes
Fe(2) C(40) C(44) C(43) 59.3(2) 1_555 1_555 1_555 1_555 yes
Fe(2) C(41) C(40) C(44) 60.0(2) 1_555 1_555 1_555 1_555 yes
Fe(2) C(41) C(42) C(43) -59.6(2) 1_555 1_555 1_555 1_555 yes
Fe(2) C(42) C(41) C(40) 58.6(2) 1_555 1_555 1_555 1_555 yes
Fe(2) C(42) C(43) C(44) -59.3(2) 1_555 1_555 1_555 1_555 yes
Fe(2) C(43) C(42) C(41) 59.6(2) 1_555 1_555 1_555 1_555 yes
Fe(2) C(43) C(44) C(40) -58.8(3) 1_555 1_555 1_555 1_555 yes
Fe(2) C(44) C(40) C(41) -60.2(2) 1_555 1_555 1_555 1_555 yes
Fe(2) C(44) C(43) C(42) 59.1(2) 1_555 1_555 1_555 1_555 yes
Fe(3) C(57) C(48) C(47) -121.6(2) 1_555 1_555 1_555 1_555 yes
Fe(3) C(57) C(48) C(49) 55.3(3) 1_555 1_555 1_555 1_555 yes
Fe(3) C(57) C(58) C(59) 59.2(2) 1_555 1_555 1_555 1_555 yes
Fe(3) C(57) C(61) C(60) -59.2(2) 1_555 1_555 1_555 1_555 yes
Fe(3) C(58) C(57) C(48) 119.5(2) 1_555 1_555 1_555 1_555 yes
Fe(3) C(58) C(57) C(61) -59.0(2) 1_555 1_555 1_555 1_555 yes
Fe(3) C(58) C(59) C(60) 59.3(2) 1_555 1_555 1_555 1_555 yes
Fe(3) C(59) C(58) C(57) -59.4(2) 1_555 1_555 1_555 1_555 yes
Fe(3) C(59) C(60) C(61) 59.1(2) 1_555 1_555 1_555 1_555 yes
Fe(3) C(60) C(59) C(58) -59.1(2) 1_555 1_555 1_555 1_555 yes
Fe(3) C(60) C(61) C(57) 59.6(2) 1_555 1_555 1_555 1_555 yes
Fe(3) C(61) C(57) C(48) -119.5(2) 1_555 1_555 1_555 1_555 yes
Fe(3) C(61) C(57) C(58) 59.0(2) 1_555 1_555 1_555 1_555 yes
Fe(3) C(61) C(60) C(59) -59.5(2) 1_555 1_555 1_555 1_555 yes
Fe(3) C(62) C(63) C(64) -58.5(3) 1_555 1_555 1_555 1_555 yes
Fe(3) C(62) C(66) C(65) 59.3(2) 1_555 1_555 1_555 1_555 yes
Fe(3) C(63) C(62) C(66) 57.6(3) 1_555 1_555 1_555 1_555 yes
Fe(3) C(63) C(64) C(65) -59.1(2) 1_555 1_555 1_555 1_555 yes
Fe(3) C(64) C(63) C(62) 59.7(3) 1_555 1_555 1_555 1_555 yes
Fe(3) C(64) C(65) C(66) -61.6(2) 1_555 1_555 1_555 1_555 yes
Fe(3) C(65) C(64) C(63) 61.5(2) 1_555 1_555 1_555 1_555 yes
Fe(3) C(65) C(66) C(62) -62.2(2) 1_555 1_555 1_555 1_555 yes
Fe(3) C(66) C(62) C(63) -58.5(3) 1_555 1_555 1_555 1_555 yes
Fe(3) C(66) C(65) C(64) 61.7(2) 1_555 1_555 1_555 1_555 yes
P(1) C(1) C(2) C(3) -170.1(2) 1_555 1_555 1_555 1_555 yes
P(1) C(1) C(2) C(7) 9.1(3) 1_555 1_555 1_555 1_555 yes
P(1) C(1) C(6) C(5) 166.1(2) 1_555 1_555 1_555 1_555 yes
P(1) C(1) C(6) C(10) -18.3(3) 1_555 1_555 1_555 1_555 yes
P(1) C(23) C(24) C(25) 168.7(2) 1_555 1_555 1_555 1_555 yes
P(1) C(23) C(24) C(29) -12.6(3) 1_555 1_555 1_555 1_555 yes
P(1) C(23) C(28) C(27) -168.5(2) 1_555 1_555 1_555 1_555 yes
P(1) C(23) C(28) C(32) 10.9(3) 1_555 1_555 1_555 1_555 yes
P(1) C(45) C(46) C(47) 177.2(2) 1_555 1_555 1_555 1_555 yes
P(1) C(45) C(46) C(51) -4.4(3) 1_555 1_555 1_555 1_555 yes
P(1) C(45) C(50) C(49) -178.4(2) 1_555 1_555 1_555 1_555 yes
P(1) C(45) C(50) C(54) 3.2(3) 1_555 1_555 1_555 1_555 yes
C(1) P(1) C(23) C(24) 102.0(2) 1_555 1_555 1_555 1_555 yes
C(1) P(1) C(23) C(28) -86.8(2) 1_555 1_555 1_555 1_555 yes
C(1) P(1) C(45) C(46) -21.2(2) 1_555 1_555 1_555 1_555 yes
C(1) P(1) C(45) C(50) 155.0(1) 1_555 1_555 1_555 1_555 yes
C(1) C(2) C(3) C(4) 2.0(3) 1_555 1_555 1_555 1_555 yes
C(1) C(2) C(7) C(8) -98.0(2) 1_555 1_555 1_555 1_555 yes
C(1) C(2) C(7) C(9) 137.7(2) 1_555 1_555 1_555 1_555 yes
C(1) C(6) C(5) C(4) 3.0(3) 1_555 1_555 1_555 1_555 yes
C(1) C(6) C(10) C(11) 111.1(2) 1_555 1_555 1_555 1_555 yes
C(1) C(6) C(10) C(12) -124.7(2) 1_555 1_555 1_555 1_555 yes
C(2) C(1) P(1) C(23) 152.7(1) 1_555 1_555 1_555 1_555 yes
C(2) C(1) P(1) C(45) -85.3(2) 1_555 1_555 1_555 1_555 yes
C(2) C(1) C(6) C(5) -3.0(3) 1_555 1_555 1_555 1_555 yes
C(2) C(1) C(6) C(10) 172.6(2) 1_555 1_555 1_555 1_555 yes
C(2) C(3) C(4) C(5) -2.0(3) 1_555 1_555 1_555 1_555 yes
C(2) C(3) C(4) C(13) 178.8(2) 1_555 1_555 1_555 1_555 yes
C(3) C(2) C(1) C(6) 0.6(3) 1_555 1_555 1_555 1_555 yes
C(3) C(2) C(7) C(8) 81.2(2) 1_555 1_555 1_555 1_555 yes
C(3) C(2) C(7) C(9) -43.1(3) 1_555 1_555 1_555 1_555 yes
C(3) C(4) C(5) C(6) -0.5(3) 1_555 1_555 1_555 1_555 yes
C(3) C(4) C(13) C(14) 17.7(3) 1_555 1_555 1_555 1_555 yes
C(3) C(4) C(13) C(17) -164.0(2) 1_555 1_555 1_555 1_555 yes
C(4) C(3) C(2) C(7) -177.3(2) 1_555 1_555 1_555 1_555 yes
C(4) C(5) C(6) C(10) -172.9(2) 1_555 1_555 1_555 1_555 yes
C(4) C(13) Fe(1) C(14) -121.3(3) 1_555 1_555 1_555 1_555 yes
C(4) C(13) Fe(1) C(15) -158.6(2) 1_555 1_555 1_555 1_555 yes
C(4) C(13) Fe(1) C(16) 157.9(2) 1_555 1_555 1_555 1_555 yes
C(4) C(13) Fe(1) C(17) 120.3(2) 1_555 1_555 1_555 1_555 yes
C(4) C(13) Fe(1) C(18) -42.5(2) 1_555 1_555 1_555 1_555 yes
C(4) C(13) Fe(1) C(19) -70.0(4) 1_555 1_555 1_555 1_555 yes
C(4) C(13) Fe(1) C(20) 69.6(3) 1_555 1_555 1_555 1_555 yes
C(4) C(13) Fe(1) C(21) 39.7(2) 1_555 1_555 1_555 1_555 yes
C(4) C(13) Fe(1) C(22) -2.0(2) 1_555 1_555 1_555 1_555 yes
C(4) C(13) C(14) C(15) 179.4(2) 1_555 1_555 1_555 1_555 yes
C(4) C(13) C(17) C(16) -179.5(2) 1_555 1_555 1_555 1_555 yes
C(5) C(4) C(13) C(14) -161.5(2) 1_555 1_555 1_555 1_555 yes
C(5) C(4) C(13) C(17) 16.8(3) 1_555 1_555 1_555 1_555 yes
C(5) C(6) C(10) C(11) -73.1(2) 1_555 1_555 1_555 1_555 yes
C(5) C(6) C(10) C(12) 51.0(2) 1_555 1_555 1_555 1_555 yes
C(6) C(1) P(1) C(23) -16.8(2) 1_555 1_555 1_555 1_555 yes
C(6) C(1) P(1) C(45) 105.2(2) 1_555 1_555 1_555 1_555 yes
C(6) C(1) C(2) C(7) 179.8(2) 1_555 1_555 1_555 1_555 yes
C(6) C(5) C(4) C(13) 178.7(2) 1_555 1_555 1_555 1_555 yes
C(13) Fe(1) C(14) C(15) -119.8(2) 1_555 1_555 1_555 1_555 yes
C(13) Fe(1) C(15) C(14) 37.6(1) 1_555 1_555 1_555 1_555 yes
C(13) Fe(1) C(15) C(16) -81.6(1) 1_555 1_555 1_555 1_555 yes
C(13) Fe(1) C(16) C(15) 82.0(1) 1_555 1_555 1_555 1_555 yes
C(13) Fe(1) C(16) C(17) -37.9(1) 1_555 1_555 1_555 1_555 yes
C(13) Fe(1) C(17) C(16) 119.3(2) 1_555 1_555 1_555 1_555 yes
C(13) Fe(1) C(18) C(19) -166.3(1) 1_555 1_555 1_555 1_555 yes
C(13) Fe(1) C(18) C(22) 74.0(2) 1_555 1_555 1_555 1_555 yes
C(13) Fe(1) C(19) C(18) 36.7(3) 1_555 1_555 1_555 1_555 yes
C(13) Fe(1) C(19) C(20) 156.1(2) 1_555 1_555 1_555 1_555 yes
C(13) Fe(1) C(20) C(19) -160.7(2) 1_555 1_555 1_555 1_555 yes
C(13) Fe(1) C(20) C(21) -41.6(3) 1_555 1_555 1_555 1_555 yes
C(13) Fe(1) C(21) C(20) 161.9(1) 1_555 1_555 1_555 1_555 yes
C(13) Fe(1) C(21) C(22) -79.3(2) 1_555 1_555 1_555 1_555 yes
C(13) Fe(1) C(22) C(18) -123.6(2) 1_555 1_555 1_555 1_555 yes
C(13) Fe(1) C(22) C(21) 117.5(2) 1_555 1_555 1_555 1_555 yes
C(13) C(14) Fe(1) C(15) 119.8(2) 1_555 1_555 1_555 1_555 yes
C(13) C(14) Fe(1) C(16) 82.2(1) 1_555 1_555 1_555 1_555 yes
C(13) C(14) Fe(1) C(17) 38.3(1) 1_555 1_555 1_555 1_555 yes
C(13) C(14) Fe(1) C(18) -120.6(1) 1_555 1_555 1_555 1_555 yes
C(13) C(14) Fe(1) C(19) -161.6(1) 1_555 1_555 1_555 1_555 yes
C(13) C(14) Fe(1) C(20) 165.5(3) 1_555 1_555 1_555 1_555 yes
C(13) C(14) Fe(1) C(21) -43.7(3) 1_555 1_555 1_555 1_555 yes
C(13) C(14) Fe(1) C(22) -78.0(2) 1_555 1_555 1_555 1_555 yes
C(13) C(14) C(15) C(16) -0.4(3) 1_555 1_555 1_555 1_555 yes
C(13) C(17) Fe(1) C(14) -38.3(1) 1_555 1_555 1_555 1_555 yes
C(13) C(17) Fe(1) C(15) -82.1(1) 1_555 1_555 1_555 1_555 yes
C(13) C(17) Fe(1) C(16) -119.3(2) 1_555 1_555 1_555 1_555 yes
C(13) C(17) Fe(1) C(18) 45.9(3) 1_555 1_555 1_555 1_555 yes
C(13) C(17) Fe(1) C(19) -171.0(2) 1_555 1_555 1_555 1_555 yes
C(13) C(17) Fe(1) C(20) 158.4(1) 1_555 1_555 1_555 1_555 yes
C(13) C(17) Fe(1) C(21) 116.7(1) 1_555 1_555 1_555 1_555 yes
C(13) C(17) Fe(1) C(22) 75.5(2) 1_555 1_555 1_555 1_555 yes
C(13) C(17) C(16) C(15) 0.7(3) 1_555 1_555 1_555 1_555 yes
C(14) Fe(1) C(13) C(17) 118.4(2) 1_555 1_555 1_555 1_555 yes
C(14) Fe(1) C(15) C(16) -119.2(2) 1_555 1_555 1_555 1_555 yes
C(14) Fe(1) C(16) C(15) 37.7(1) 1_555 1_555 1_555 1_555 yes
C(14) Fe(1) C(16) C(17) -82.2(2) 1_555 1_555 1_555 1_555 yes
C(14) Fe(1) C(17) C(16) 80.9(2) 1_555 1_555 1_555 1_555 yes
C(14) Fe(1) C(18) C(19) -123.7(2) 1_555 1_555 1_555 1_555 yes
C(14) Fe(1) C(18) C(22) 116.6(2) 1_555 1_555 1_555 1_555 yes
C(14) Fe(1) C(19) C(18) 75.5(2) 1_555 1_555 1_555 1_555 yes
C(14) Fe(1) C(19) C(20) -165.1(1) 1_555 1_555 1_555 1_555 yes
C(14) Fe(1) C(20) C(19) 43.1(4) 1_555 1_555 1_555 1_555 yes
C(14) Fe(1) C(20) C(21) 162.2(3) 1_555 1_555 1_555 1_555 yes
C(14) Fe(1) C(21) C(20) -166.7(2) 1_555 1_555 1_555 1_555 yes
C(14) Fe(1) C(21) C(22) -47.9(3) 1_555 1_555 1_555 1_555 yes
C(14) Fe(1) C(22) C(18) -81.9(2) 1_555 1_555 1_555 1_555 yes
C(14) Fe(1) C(22) C(21) 159.3(1) 1_555 1_555 1_555 1_555 yes
C(14) C(13) Fe(1) C(15) -37.3(1) 1_555 1_555 1_555 1_555 yes
C(14) C(13) Fe(1) C(16) -80.8(1) 1_555 1_555 1_555 1_555 yes
C(14) C(13) Fe(1) C(17) -118.4(2) 1_555 1_555 1_555 1_555 yes
C(14) C(13) Fe(1) C(18) 78.8(2) 1_555 1_555 1_555 1_555 yes
C(14) C(13) Fe(1) C(19) 51.3(3) 1_555 1_555 1_555 1_555 yes
C(14) C(13) Fe(1) C(20) -169.1(2) 1_555 1_555 1_555 1_555 yes
C(14) C(13) Fe(1) C(21) 161.0(1) 1_555 1_555 1_555 1_555 yes
C(14) C(13) Fe(1) C(22) 119.3(1) 1_555 1_555 1_555 1_555 yes
C(14) C(13) C(17) C(16) -0.9(2) 1_555 1_555 1_555 1_555 yes
C(14) C(15) Fe(1) C(16) 119.2(2) 1_555 1_555 1_555 1_555 yes
C(14) C(15) Fe(1) C(17) 81.8(1) 1_555 1_555 1_555 1_555 yes
C(14) C(15) Fe(1) C(18) -79.4(2) 1_555 1_555 1_555 1_555 yes
C(14) C(15) Fe(1) C(19) -121.8(1) 1_555 1_555 1_555 1_555 yes
C(14) C(15) Fe(1) C(20) -164.3(1) 1_555 1_555 1_555 1_555 yes
C(14) C(15) Fe(1) C(21) 158.5(3) 1_555 1_555 1_555 1_555 yes
C(14) C(15) Fe(1) C(22) -42.4(3) 1_555 1_555 1_555 1_555 yes
C(14) C(15) C(16) C(17) -0.1(3) 1_555 1_555 1_555 1_555 yes
C(15) Fe(1) C(13) C(17) 81.1(1) 1_555 1_555 1_555 1_555 yes
C(15) Fe(1) C(16) C(17) -119.9(2) 1_555 1_555 1_555 1_555 yes
C(15) Fe(1) C(17) C(16) 37.2(2) 1_555 1_555 1_555 1_555 yes
C(15) Fe(1) C(18) C(19) -81.4(2) 1_555 1_555 1_555 1_555 yes
C(15) Fe(1) C(18) C(22) 158.9(2) 1_555 1_555 1_555 1_555 yes
C(15) Fe(1) C(19) C(18) 118.1(2) 1_555 1_555 1_555 1_555 yes
C(15) Fe(1) C(19) C(20) -122.5(2) 1_555 1_555 1_555 1_555 yes
C(15) Fe(1) C(20) C(19) 78.0(2) 1_555 1_555 1_555 1_555 yes
C(15) Fe(1) C(20) C(21) -162.9(1) 1_555 1_555 1_555 1_555 yes
C(15) Fe(1) C(21) C(20) 48.9(4) 1_555 1_555 1_555 1_555 yes
C(15) Fe(1) C(21) C(22) 167.7(3) 1_555 1_555 1_555 1_555 yes
C(15) Fe(1) C(22) C(18) -51.1(3) 1_555 1_555 1_555 1_555 yes
C(15) Fe(1) C(22) C(21) -170.0(2) 1_555 1_555 1_555 1_555 yes
C(15) C(14) Fe(1) C(16) -37.6(1) 1_555 1_555 1_555 1_555 yes
C(15) C(14) Fe(1) C(17) -81.5(1) 1_555 1_555 1_555 1_555 yes
C(15) C(14) Fe(1) C(18) 119.6(2) 1_555 1_555 1_555 1_555 yes
C(15) C(14) Fe(1) C(19) 78.6(2) 1_555 1_555 1_555 1_555 yes
C(15) C(14) Fe(1) C(20) 45.7(4) 1_555 1_555 1_555 1_555 yes
C(15) C(14) Fe(1) C(21) -163.5(2) 1_555 1_555 1_555 1_555 yes
C(15) C(14) Fe(1) C(22) 162.2(1) 1_555 1_555 1_555 1_555 yes
C(15) C(14) C(13) C(17) 0.8(2) 1_555 1_555 1_555 1_555 yes
C(15) C(16) Fe(1) C(17) 119.9(2) 1_555 1_555 1_555 1_555 yes
C(15) C(16) Fe(1) C(18) -46.4(3) 1_555 1_555 1_555 1_555 yes
C(15) C(16) Fe(1) C(19) -80.9(2) 1_555 1_555 1_555 1_555 yes
C(15) C(16) Fe(1) C(20) -123.5(2) 1_555 1_555 1_555 1_555 yes
C(15) C(16) Fe(1) C(21) -165.9(1) 1_555 1_555 1_555 1_555 yes
C(15) C(16) Fe(1) C(22) 158.8(3) 1_555 1_555 1_555 1_555 yes
C(16) Fe(1) C(13) C(17) 37.6(1) 1_555 1_555 1_555 1_555 yes
C(16) Fe(1) C(18) C(19) -47.4(3) 1_555 1_555 1_555 1_555 yes
C(16) Fe(1) C(18) C(22) -167.1(3) 1_555 1_555 1_555 1_555 yes
C(16) Fe(1) C(19) C(18) 160.9(2) 1_555 1_555 1_555 1_555 yes
C(16) Fe(1) C(19) C(20) -79.7(2) 1_555 1_555 1_555 1_555 yes
C(16) Fe(1) C(20) C(19) 119.8(2) 1_555 1_555 1_555 1_555 yes
C(16) Fe(1) C(20) C(21) -121.1(2) 1_555 1_555 1_555 1_555 yes
C(16) Fe(1) C(21) C(20) 78.7(2) 1_555 1_555 1_555 1_555 yes
C(16) Fe(1) C(21) C(22) -162.4(1) 1_555 1_555 1_555 1_555 yes
C(16) Fe(1) C(22) C(18) 166.0(3) 1_555 1_555 1_555 1_555 yes
C(16) Fe(1) C(22) C(21) 47.1(4) 1_555 1_555 1_555 1_555 yes
C(16) C(15) Fe(1) C(17) -37.4(1) 1_555 1_555 1_555 1_555 yes
C(16) C(15) Fe(1) C(18) 161.4(1) 1_555 1_555 1_555 1_555 yes
C(16) C(15) Fe(1) C(19) 119.0(2) 1_555 1_555 1_555 1_555 yes
C(16) C(15) Fe(1) C(20) 76.5(2) 1_555 1_555 1_555 1_555 yes
C(16) C(15) Fe(1) C(21) 39.3(4) 1_555 1_555 1_555 1_555 yes
C(16) C(15) Fe(1) C(22) -161.5(2) 1_555 1_555 1_555 1_555 yes
C(16) C(17) Fe(1) C(18) 165.2(3) 1_555 1_555 1_555 1_555 yes
C(16) C(17) Fe(1) C(19) -51.8(3) 1_555 1_555 1_555 1_555 yes
C(16) C(17) Fe(1) C(20) -82.4(2) 1_555 1_555 1_555 1_555 yes
C(16) C(17) Fe(1) C(21) -124.0(2) 1_555 1_555 1_555 1_555 yes
C(16) C(17) Fe(1) C(22) -165.3(2) 1_555 1_555 1_555 1_555 yes
C(17) Fe(1) C(18) C(19) 159.3(3) 1_555 1_555 1_555 1_555 yes
C(17) Fe(1) C(18) C(22) 39.6(4) 1_555 1_555 1_555 1_555 yes
C(17) Fe(1) C(19) C(18) -161.3(2) 1_555 1_555 1_555 1_555 yes
C(17) Fe(1) C(19) C(20) -42.0(3) 1_555 1_555 1_555 1_555 yes
C(17) Fe(1) C(20) C(19) 162.8(1) 1_555 1_555 1_555 1_555 yes
C(17) Fe(1) C(20) C(21) -78.1(2) 1_555 1_555 1_555 1_555 yes
C(17) Fe(1) C(21) C(20) 119.5(2) 1_555 1_555 1_555 1_555 yes
C(17) Fe(1) C(21) C(22) -121.7(2) 1_555 1_555 1_555 1_555 yes
C(17) Fe(1) C(22) C(18) -164.9(2) 1_555 1_555 1_555 1_555 yes
C(17) Fe(1) C(22) C(21) 76.2(2) 1_555 1_555 1_555 1_555 yes
C(17) C(13) Fe(1) C(18) -162.8(1) 1_555 1_555 1_555 1_555 yes
C(17) C(13) Fe(1) C(19) 169.7(3) 1_555 1_555 1_555 1_555 yes
C(17) C(13) Fe(1) C(20) -50.7(3) 1_555 1_555 1_555 1_555 yes
C(17) C(13) Fe(1) C(21) -80.6(2) 1_555 1_555 1_555 1_555 yes
C(17) C(13) Fe(1) C(22) -122.3(1) 1_555 1_555 1_555 1_555 yes
C(17) C(16) Fe(1) C(18) -166.3(3) 1_555 1_555 1_555 1_555 yes
C(17) C(16) Fe(1) C(19) 159.1(1) 1_555 1_555 1_555 1_555 yes
C(17) C(16) Fe(1) C(20) 116.6(2) 1_555 1_555 1_555 1_555 yes
C(17) C(16) Fe(1) C(21) 74.2(2) 1_555 1_555 1_555 1_555 yes
C(17) C(16) Fe(1) C(22) 38.9(4) 1_555 1_555 1_555 1_555 yes
C(18) Fe(1) C(19) C(20) 119.3(2) 1_555 1_555 1_555 1_555 yes
C(18) Fe(1) C(20) C(19) -37.2(2) 1_555 1_555 1_555 1_555 yes
C(18) Fe(1) C(20) C(21) 81.9(2) 1_555 1_555 1_555 1_555 yes
C(18) Fe(1) C(21) C(20) -81.0(2) 1_555 1_555 1_555 1_555 yes
C(18) Fe(1) C(21) C(22) 37.9(2) 1_555 1_555 1_555 1_555 yes
C(18) Fe(1) C(22) C(21) -118.9(2) 1_555 1_555 1_555 1_555 yes
C(18) C(19) Fe(1) C(20) -119.3(2) 1_555 1_555 1_555 1_555 yes
C(18) C(19) Fe(1) C(21) -81.5(2) 1_555 1_555 1_555 1_555 yes
C(18) C(19) Fe(1) C(22) -37.6(2) 1_555 1_555 1_555 1_555 yes
C(18) C(19) C(20) C(21) 0.2(3) 1_555 1_555 1_555 1_555 yes
C(18) C(22) Fe(1) C(19) 37.0(2) 1_555 1_555 1_555 1_555 yes
C(18) C(22) Fe(1) C(20) 80.9(2) 1_555 1_555 1_555 1_555 yes
C(18) C(22) Fe(1) C(21) 118.9(2) 1_555 1_555 1_555 1_555 yes
C(18) C(22) C(21) C(20) -0.1(3) 1_555 1_555 1_555 1_555 yes
C(19) Fe(1) C(18) C(22) -119.7(2) 1_555 1_555 1_555 1_555 yes
C(19) Fe(1) C(20) C(21) 119.1(2) 1_555 1_555 1_555 1_555 yes
C(19) Fe(1) C(21) C(20) -37.7(2) 1_555 1_555 1_555 1_555 yes
C(19) Fe(1) C(21) C(22) 81.1(2) 1_555 1_555 1_555 1_555 yes
C(19) Fe(1) C(22) C(21) -81.8(2) 1_555 1_555 1_555 1_555 yes
C(19) C(18) Fe(1) C(20) 37.7(2) 1_555 1_555 1_555 1_555 yes
C(19) C(18) Fe(1) C(21) 81.8(2) 1_555 1_555 1_555 1_555 yes
C(19) C(18) Fe(1) C(22) 119.7(2) 1_555 1_555 1_555 1_555 yes
C(19) C(18) C(22) C(21) 0.3(3) 1_555 1_555 1_555 1_555 yes
C(19) C(20) Fe(1) C(21) -119.1(2) 1_555 1_555 1_555 1_555 yes
C(19) C(20) Fe(1) C(22) -81.2(2) 1_555 1_555 1_555 1_555 yes
C(19) C(20) C(21) C(22) 0.0(3) 1_555 1_555 1_555 1_555 yes
C(20) Fe(1) C(18) C(22) -81.9(2) 1_555 1_555 1_555 1_555 yes
C(20) Fe(1) C(21) C(22) 118.8(2) 1_555 1_555 1_555 1_555 yes
C(20) Fe(1) C(22) C(21) -37.9(2) 1_555 1_555 1_555 1_555 yes
C(20) C(19) Fe(1) C(21) 37.8(2) 1_555 1_555 1_555 1_555 yes
C(20) C(19) Fe(1) C(22) 81.8(2) 1_555 1_555 1_555 1_555 yes
C(20) C(19) C(18) C(22) -0.3(3) 1_555 1_555 1_555 1_555 yes
C(20) C(21) Fe(1) C(22) -118.8(2) 1_555 1_555 1_555 1_555 yes
C(21) Fe(1) C(18) C(22) -37.9(2) 1_555 1_555 1_555 1_555 yes
C(21) C(20) Fe(1) C(22) 37.9(2) 1_555 1_555 1_555 1_555 yes
C(23) P(1) C(45) C(46) 102.3(2) 1_555 1_555 1_555 1_555 yes
C(23) P(1) C(45) C(50) -81.5(2) 1_555 1_555 1_555 1_555 yes
C(23) C(24) C(25) C(26) -0.4(3) 1_555 1_555 1_555 1_555 yes
C(23) C(24) C(29) C(30) -126.9(2) 1_555 1_555 1_555 1_555 yes
C(23) C(24) C(29) C(31) 109.2(2) 1_555 1_555 1_555 1_555 yes
C(23) C(28) C(27) C(26) -2.6(4) 1_555 1_555 1_555 1_555 yes
C(23) C(28) C(32) C(33) 134.9(2) 1_555 1_555 1_555 1_555 yes
C(23) C(28) C(32) C(34) -99.5(2) 1_555 1_555 1_555 1_555 yes
C(24) C(23) P(1) C(45) -22.9(2) 1_555 1_555 1_555 1_555 yes
C(24) C(23) C(28) C(27) 3.6(3) 1_555 1_555 1_555 1_555 yes
C(24) C(23) C(28) C(32) -177.0(2) 1_555 1_555 1_555 1_555 yes
C(24) C(25) C(26) C(27) 1.3(4) 1_555 1_555 1_555 1_555 yes
C(24) C(25) C(26) C(35) -179.3(2) 1_555 1_555 1_555 1_555 yes
C(25) C(24) C(23) C(28) -2.1(3) 1_555 1_555 1_555 1_555 yes
C(25) C(24) C(29) C(30) 51.9(3) 1_555 1_555 1_555 1_555 yes
C(25) C(24) C(29) C(31) -72.0(2) 1_555 1_555 1_555 1_555 yes
C(25) C(26) C(27) C(28) 0.2(4) 1_555 1_555 1_555 1_555 yes
C(25) C(26) C(35) C(36) -30.1(4) 1_555 1_555 1_555 1_555 yes
C(25) C(26) C(35) C(39) 145.4(3) 1_555 1_555 1_555 1_555 yes
C(26) C(25) C(24) C(29) -179.2(2) 1_555 1_555 1_555 1_555 yes
C(26) C(27) C(28) C(32) 177.9(2) 1_555 1_555 1_555 1_555 yes
C(26) C(35) Fe(2) C(36) -119.3(3) 1_555 1_555 1_555 1_555 yes
C(26) C(35) Fe(2) C(37) -156.6(2) 1_555 1_555 1_555 1_555 yes
C(26) C(35) Fe(2) C(38) 160.2(2) 1_555 1_555 1_555 1_555 yes
C(26) C(35) Fe(2) C(39) 122.7(3) 1_555 1_555 1_555 1_555 yes
C(26) C(35) Fe(2) C(40) 43.9(3) 1_555 1_555 1_555 1_555 yes
C(26) C(35) Fe(2) C(41) 3.3(2) 1_555 1_555 1_555 1_555 yes
C(26) C(35) Fe(2) C(42) -38.6(3) 1_555 1_555 1_555 1_555 yes
C(26) C(35) Fe(2) C(43) -70.1(4) 1_555 1_555 1_555 1_555 yes
C(26) C(35) Fe(2) C(44) 71.9(5) 1_555 1_555 1_555 1_555 yes
C(26) C(35) C(36) C(37) 176.0(2) 1_555 1_555 1_555 1_555 yes
C(26) C(35) C(39) C(38) -175.2(2) 1_555 1_555 1_555 1_555 yes
C(27) C(26) C(35) C(36) 149.3(2) 1_555 1_555 1_555 1_555 yes
C(27) C(26) C(35) C(39) -35.2(4) 1_555 1_555 1_555 1_555 yes
C(27) C(28) C(32) C(33) -45.6(3) 1_555 1_555 1_555 1_555 yes
C(27) C(28) C(32) C(34) 79.9(3) 1_555 1_555 1_555 1_555 yes
C(28) C(23) P(1) C(45) 148.3(2) 1_555 1_555 1_555 1_555 yes
C(28) C(23) C(24) C(29) 176.7(2) 1_555 1_555 1_555 1_555 yes
C(28) C(27) C(26) C(35) -179.2(2) 1_555 1_555 1_555 1_555 yes
C(35) Fe(2) C(36) C(37) -120.0(2) 1_555 1_555 1_555 1_555 yes
C(35) Fe(2) C(37) C(36) 37.4(1) 1_555 1_555 1_555 1_555 yes
C(35) Fe(2) C(37) C(38) -82.2(2) 1_555 1_555 1_555 1_555 yes
C(35) Fe(2) C(38) C(37) 81.8(2) 1_555 1_555 1_555 1_555 yes
C(35) Fe(2) C(38) C(39) -37.5(2) 1_555 1_555 1_555 1_555 yes
C(35) Fe(2) C(39) C(38) 119.8(3) 1_555 1_555 1_555 1_555 yes
C(35) Fe(2) C(40) C(41) -73.9(3) 1_555 1_555 1_555 1_555 yes
C(35) Fe(2) C(40) C(44) 168.1(2) 1_555 1_555 1_555 1_555 yes
C(35) Fe(2) C(41) C(40) 124.4(2) 1_555 1_555 1_555 1_555 yes
C(35) Fe(2) C(41) C(42) -115.1(2) 1_555 1_555 1_555 1_555 yes
C(35) Fe(2) C(42) C(41) 81.7(2) 1_555 1_555 1_555 1_555 yes
C(35) Fe(2) C(42) C(43) -159.6(2) 1_555 1_555 1_555 1_555 yes
C(35) Fe(2) C(43) C(42) 44.6(4) 1_555 1_555 1_555 1_555 yes
C(35) Fe(2) C(43) C(44) 164.1(2) 1_555 1_555 1_555 1_555 yes
C(35) Fe(2) C(44) C(40) -36.0(5) 1_555 1_555 1_555 1_555 yes
C(35) Fe(2) C(44) C(43) -155.5(4) 1_555 1_555 1_555 1_555 yes
C(35) C(36) Fe(2) C(37) 120.0(2) 1_555 1_555 1_555 1_555 yes
C(35) C(36) Fe(2) C(38) 82.9(1) 1_555 1_555 1_555 1_555 yes
C(35) C(36) Fe(2) C(39) 38.5(1) 1_555 1_555 1_555 1_555 yes
C(35) C(36) Fe(2) C(40) -46.7(5) 1_555 1_555 1_555 1_555 yes
C(35) C(36) Fe(2) C(41) -75.7(2) 1_555 1_555 1_555 1_555 yes
C(35) C(36) Fe(2) C(42) -115.8(1) 1_555 1_555 1_555 1_555 yes
C(35) C(36) Fe(2) C(43) -157.7(2) 1_555 1_555 1_555 1_555 yes
C(35) C(36) Fe(2) C(44) 172.2(3) 1_555 1_555 1_555 1_555 yes
C(35) C(36) C(37) C(38) -0.4(3) 1_555 1_555 1_555 1_555 yes
C(35) C(39) Fe(2) C(36) -38.5(2) 1_555 1_555 1_555 1_555 yes
C(35) C(39) Fe(2) C(37) -82.6(2) 1_555 1_555 1_555 1_555 yes
C(35) C(39) Fe(2) C(38) -119.8(3) 1_555 1_555 1_555 1_555 yes
C(35) C(39) Fe(2) C(40) 121.4(2) 1_555 1_555 1_555 1_555 yes
C(35) C(39) Fe(2) C(41) 78.5(2) 1_555 1_555 1_555 1_555 yes
C(35) C(39) Fe(2) C(42) 41.9(4) 1_555 1_555 1_555 1_555 yes
C(35) C(39) Fe(2) C(43) -160.4(5) 1_555 1_555 1_555 1_555 yes
C(35) C(39) Fe(2) C(44) 163.7(2) 1_555 1_555 1_555 1_555 yes
C(35) C(39) C(38) C(37) -1.2(3) 1_555 1_555 1_555 1_555 yes
C(36) Fe(2) C(35) C(39) 118.0(2) 1_555 1_555 1_555 1_555 yes
C(36) Fe(2) C(37) C(38) -119.6(2) 1_555 1_555 1_555 1_555 yes
C(36) Fe(2) C(38) C(37) 37.7(1) 1_555 1_555 1_555 1_555 yes
C(36) Fe(2) C(38) C(39) -81.6(2) 1_555 1_555 1_555 1_555 yes
C(36) Fe(2) C(39) C(38) 81.3(2) 1_555 1_555 1_555 1_555 yes
C(36) Fe(2) C(40) C(41) -38.4(6) 1_555 1_555 1_555 1_555 yes
C(36) Fe(2) C(40) C(44) -156.5(4) 1_555 1_555 1_555 1_555 yes
C(36) Fe(2) C(41) C(40) 165.9(2) 1_555 1_555 1_555 1_555 yes
C(36) Fe(2) C(41) C(42) -73.6(2) 1_555 1_555 1_555 1_555 yes
C(36) Fe(2) C(42) C(41) 123.9(2) 1_555 1_555 1_555 1_555 yes
C(36) Fe(2) C(42) C(43) -117.4(3) 1_555 1_555 1_555 1_555 yes
C(36) Fe(2) C(43) C(42) 79.4(2) 1_555 1_555 1_555 1_555 yes
C(36) Fe(2) C(43) C(44) -161.1(2) 1_555 1_555 1_555 1_555 yes
C(36) Fe(2) C(44) C(40) 161.8(3) 1_555 1_555 1_555 1_555 yes
C(36) Fe(2) C(44) C(43) 42.4(4) 1_555 1_555 1_555 1_555 yes
C(36) C(35) Fe(2) C(37) -37.3(1) 1_555 1_555 1_555 1_555 yes
C(36) C(35) Fe(2) C(38) -80.5(2) 1_555 1_555 1_555 1_555 yes
C(36) C(35) Fe(2) C(39) -118.0(2) 1_555 1_555 1_555 1_555 yes
C(36) C(35) Fe(2) C(40) 163.2(2) 1_555 1_555 1_555 1_555 yes
C(36) C(35) Fe(2) C(41) 122.6(2) 1_555 1_555 1_555 1_555 yes
C(36) C(35) Fe(2) C(42) 80.7(2) 1_555 1_555 1_555 1_555 yes
C(36) C(35) Fe(2) C(43) 49.3(3) 1_555 1_555 1_555 1_555 yes
C(36) C(35) Fe(2) C(44) -168.7(4) 1_555 1_555 1_555 1_555 yes
C(36) C(35) C(39) C(38) 0.9(3) 1_555 1_555 1_555 1_555 yes
C(36) C(37) Fe(2) C(38) 119.6(2) 1_555 1_555 1_555 1_555 yes
C(36) C(37) Fe(2) C(39) 81.6(2) 1_555 1_555 1_555 1_555 yes
C(36) C(37) Fe(2) C(40) 168.8(4) 1_555 1_555 1_555 1_555 yes
C(36) C(37) Fe(2) C(41) -42.6(4) 1_555 1_555 1_555 1_555 yes
C(36) C(37) Fe(2) C(42) -73.7(2) 1_555 1_555 1_555 1_555 yes
C(36) C(37) Fe(2) C(43) -115.4(2) 1_555 1_555 1_555 1_555 yes
C(36) C(37) Fe(2) C(44) -157.2(2) 1_555 1_555 1_555 1_555 yes
C(36) C(37) C(38) C(39) 1.0(3) 1_555 1_555 1_555 1_555 yes
C(37) Fe(2) C(35) C(39) 80.7(2) 1_555 1_555 1_555 1_555 yes
C(37) Fe(2) C(38) C(39) -119.3(2) 1_555 1_555 1_555 1_555 yes
C(37) Fe(2) C(39) C(38) 37.2(2) 1_555 1_555 1_555 1_555 yes
C(37) Fe(2) C(40) C(41) 164.5(3) 1_555 1_555 1_555 1_555 yes
C(37) Fe(2) C(40) C(44) 46.4(6) 1_555 1_555 1_555 1_555 yes
C(37) Fe(2) C(41) C(40) -162.0(3) 1_555 1_555 1_555 1_555 yes
C(37) Fe(2) C(41) C(42) -41.5(4) 1_555 1_555 1_555 1_555 yes
C(37) Fe(2) C(42) C(41) 164.5(2) 1_555 1_555 1_555 1_555 yes
C(37) Fe(2) C(42) C(43) -76.8(3) 1_555 1_555 1_555 1_555 yes
C(37) Fe(2) C(43) C(42) 122.1(2) 1_555 1_555 1_555 1_555 yes
C(37) Fe(2) C(43) C(44) -118.4(2) 1_555 1_555 1_555 1_555 yes
C(37) Fe(2) C(44) C(40) -160.9(2) 1_555 1_555 1_555 1_555 yes
C(37) Fe(2) C(44) C(43) 79.6(2) 1_555 1_555 1_555 1_555 yes
C(37) C(36) Fe(2) C(38) -37.1(2) 1_555 1_555 1_555 1_555 yes
C(37) C(36) Fe(2) C(39) -81.5(2) 1_555 1_555 1_555 1_555 yes
C(37) C(36) Fe(2) C(40) -166.7(5) 1_555 1_555 1_555 1_555 yes
C(37) C(36) Fe(2) C(41) 164.3(2) 1_555 1_555 1_555 1_555 yes
C(37) C(36) Fe(2) C(42) 124.2(2) 1_555 1_555 1_555 1_555 yes
C(37) C(36) Fe(2) C(43) 82.3(2) 1_555 1_555 1_555 1_555 yes
C(37) C(36) Fe(2) C(44) 52.2(4) 1_555 1_555 1_555 1_555 yes
C(37) C(36) C(35) C(39) -0.3(3) 1_555 1_555 1_555 1_555 yes
C(37) C(38) Fe(2) C(39) 119.3(2) 1_555 1_555 1_555 1_555 yes
C(37) C(38) Fe(2) C(40) -159.7(2) 1_555 1_555 1_555 1_555 yes
C(37) C(38) Fe(2) C(41) 164.3(3) 1_555 1_555 1_555 1_555 yes
C(37) C(38) Fe(2) C(42) -36.4(4) 1_555 1_555 1_555 1_555 yes
C(37) C(38) Fe(2) C(43) -73.9(2) 1_555 1_555 1_555 1_555 yes
C(37) C(38) Fe(2) C(44) -116.0(2) 1_555 1_555 1_555 1_555 yes
C(38) Fe(2) C(35) C(39) 37.5(2) 1_555 1_555 1_555 1_555 yes
C(38) Fe(2) C(40) C(41) -160.0(2) 1_555 1_555 1_555 1_555 yes
C(38) Fe(2) C(40) C(44) 82.0(3) 1_555 1_555 1_555 1_555 yes
C(38) Fe(2) C(41) C(40) 49.4(4) 1_555 1_555 1_555 1_555 yes
C(38) Fe(2) C(41) C(42) 169.9(3) 1_555 1_555 1_555 1_555 yes
C(38) Fe(2) C(42) C(41) -168.0(3) 1_555 1_555 1_555 1_555 yes
C(38) Fe(2) C(42) C(43) -49.3(5) 1_555 1_555 1_555 1_555 yes
C(38) Fe(2) C(43) C(42) 162.6(2) 1_555 1_555 1_555 1_555 yes
C(38) Fe(2) C(43) C(44) -77.9(3) 1_555 1_555 1_555 1_555 yes
C(38) Fe(2) C(44) C(40) -118.1(2) 1_555 1_555 1_555 1_555 yes
C(38) Fe(2) C(44) C(43) 122.4(2) 1_555 1_555 1_555 1_555 yes
C(38) C(37) Fe(2) C(39) -38.0(2) 1_555 1_555 1_555 1_555 yes
C(38) C(37) Fe(2) C(40) 49.2(4) 1_555 1_555 1_555 1_555 yes
C(38) C(37) Fe(2) C(41) -162.2(3) 1_555 1_555 1_555 1_555 yes
C(38) C(37) Fe(2) C(42) 166.7(2) 1_555 1_555 1_555 1_555 yes
C(38) C(37) Fe(2) C(43) 124.9(2) 1_555 1_555 1_555 1_555 yes
C(38) C(37) Fe(2) C(44) 83.1(2) 1_555 1_555 1_555 1_555 yes
C(38) C(39) Fe(2) C(40) -118.8(2) 1_555 1_555 1_555 1_555 yes
C(38) C(39) Fe(2) C(41) -161.7(2) 1_555 1_555 1_555 1_555 yes
C(38) C(39) Fe(2) C(42) 161.8(3) 1_555 1_555 1_555 1_555 yes
C(38) C(39) Fe(2) C(43) -40.5(6) 1_555 1_555 1_555 1_555 yes
C(38) C(39) Fe(2) C(44) -76.4(2) 1_555 1_555 1_555 1_555 yes
C(39) Fe(2) C(40) C(41) -116.7(2) 1_555 1_555 1_555 1_555 yes
C(39) Fe(2) C(40) C(44) 125.3(3) 1_555 1_555 1_555 1_555 yes
C(39) Fe(2) C(41) C(40) 82.4(3) 1_555 1_555 1_555 1_555 yes
C(39) Fe(2) C(41) C(42) -157.1(2) 1_555 1_555 1_555 1_555 yes
C(39) Fe(2) C(42) C(41) 51.7(4) 1_555 1_555 1_555 1_555 yes
C(39) Fe(2) C(42) C(43) 170.4(3) 1_555 1_555 1_555 1_555 yes
C(39) Fe(2) C(43) C(42) -165.8(5) 1_555 1_555 1_555 1_555 yes
C(39) Fe(2) C(43) C(44) -46.3(6) 1_555 1_555 1_555 1_555 yes
C(39) Fe(2) C(44) C(40) -75.6(3) 1_555 1_555 1_555 1_555 yes
C(39) Fe(2) C(44) C(43) 165.0(2) 1_555 1_555 1_555 1_555 yes
C(39) C(35) Fe(2) C(40) -78.8(2) 1_555 1_555 1_555 1_555 yes
C(39) C(35) Fe(2) C(41) -119.4(2) 1_555 1_555 1_555 1_555 yes
C(39) C(35) Fe(2) C(42) -161.3(2) 1_555 1_555 1_555 1_555 yes
C(39) C(35) Fe(2) C(43) 167.3(3) 1_555 1_555 1_555 1_555 yes
C(39) C(35) Fe(2) C(44) -50.7(4) 1_555 1_555 1_555 1_555 yes
C(39) C(38) Fe(2) C(40) 81.0(2) 1_555 1_555 1_555 1_555 yes
C(39) C(38) Fe(2) C(41) 45.0(4) 1_555 1_555 1_555 1_555 yes
C(39) C(38) Fe(2) C(42) -155.7(4) 1_555 1_555 1_555 1_555 yes
C(39) C(38) Fe(2) C(43) 166.8(2) 1_555 1_555 1_555 1_555 yes
C(39) C(38) Fe(2) C(44) 124.7(2) 1_555 1_555 1_555 1_555 yes
C(40) Fe(2) C(41) C(42) 120.5(3) 1_555 1_555 1_555 1_555 yes
C(40) Fe(2) C(42) C(41) -37.0(2) 1_555 1_555 1_555 1_555 yes
C(40) Fe(2) C(42) C(43) 81.7(3) 1_555 1_555 1_555 1_555 yes
C(40) Fe(2) C(43) C(42) -81.5(2) 1_555 1_555 1_555 1_555 yes
C(40) Fe(2) C(43) C(44) 38.0(2) 1_555 1_555 1_555 1_555 yes
C(40) Fe(2) C(44) C(43) -119.5(3) 1_555 1_555 1_555 1_555 yes
C(40) C(41) Fe(2) C(42) -120.5(3) 1_555 1_555 1_555 1_555 yes
C(40) C(41) Fe(2) C(43) -82.3(3) 1_555 1_555 1_555 1_555 yes
C(40) C(41) Fe(2) C(44) -38.7(3) 1_555 1_555 1_555 1_555 yes
C(40) C(41) C(42) C(43) -0.9(3) 1_555 1_555 1_555 1_555 yes
C(40) C(44) Fe(2) C(41) 38.2(2) 1_555 1_555 1_555 1_555 yes
C(40) C(44) Fe(2) C(42) 81.7(3) 1_555 1_555 1_555 1_555 yes
C(40) C(44) Fe(2) C(43) 119.5(3) 1_555 1_555 1_555 1_555 yes
C(40) C(44) C(43) C(42) 0.3(4) 1_555 1_555 1_555 1_555 yes
C(41) Fe(2) C(40) C(44) -118.0(4) 1_555 1_555 1_555 1_555 yes
C(41) Fe(2) C(42) C(43) 118.7(3) 1_555 1_555 1_555 1_555 yes
C(41) Fe(2) C(43) C(42) -37.7(2) 1_555 1_555 1_555 1_555 yes
C(41) Fe(2) C(43) C(44) 81.8(2) 1_555 1_555 1_555 1_555 yes
C(41) Fe(2) C(44) C(43) -81.3(2) 1_555 1_555 1_555 1_555 yes
C(41) C(40) Fe(2) C(42) 36.8(2) 1_555 1_555 1_555 1_555 yes
C(41) C(40) Fe(2) C(43) 80.8(2) 1_555 1_555 1_555 1_555 yes
C(41) C(40) Fe(2) C(44) 118.0(4) 1_555 1_555 1_555 1_555 yes
C(41) C(40) C(44) C(43) -0.9(4) 1_555 1_555 1_555 1_555 yes
C(41) C(42) Fe(2) C(43) -118.7(3) 1_555 1_555 1_555 1_555 yes
C(41) C(42) Fe(2) C(44) -81.4(2) 1_555 1_555 1_555 1_555 yes
C(41) C(42) C(43) C(44) 0.4(3) 1_555 1_555 1_555 1_555 yes
C(42) Fe(2) C(40) C(44) -81.2(3) 1_555 1_555 1_555 1_555 yes
C(42) Fe(2) C(43) C(44) 119.5(3) 1_555 1_555 1_555 1_555 yes
C(42) Fe(2) C(44) C(43) -37.8(2) 1_555 1_555 1_555 1_555 yes
C(42) C(41) Fe(2) C(43) 38.2(2) 1_555 1_555 1_555 1_555 yes
C(42) C(41) Fe(2) C(44) 81.8(2) 1_555 1_555 1_555 1_555 yes
C(42) C(41) C(40) C(44) 1.1(4) 1_555 1_555 1_555 1_555 yes
C(42) C(43) Fe(2) C(44) -119.5(3) 1_555 1_555 1_555 1_555 yes
C(43) Fe(2) C(40) C(44) -37.2(3) 1_555 1_555 1_555 1_555 yes
C(43) C(42) Fe(2) C(44) 37.3(3) 1_555 1_555 1_555 1_555 yes
C(45) C(46) C(47) C(48) 1.4(3) 1_555 1_555 1_555 1_555 yes
C(45) C(46) C(51) C(52) 102.1(2) 1_555 1_555 1_555 1_555 yes
C(45) C(46) C(51) C(53) -134.1(2) 1_555 1_555 1_555 1_555 yes
C(45) C(50) C(49) C(48) -0.1(3) 1_555 1_555 1_555 1_555 yes
C(45) C(50) C(54) C(55) -100.8(3) 1_555 1_555 1_555 1_555 yes
C(45) C(50) C(54) C(56) 134.5(2) 1_555 1_555 1_555 1_555 yes
C(46) C(45) C(50) C(49) -1.9(3) 1_555 1_555 1_555 1_555 yes
C(46) C(45) C(50) C(54) 179.8(2) 1_555 1_555 1_555 1_555 yes
C(46) C(47) C(48) C(49) -3.3(3) 1_555 1_555 1_555 1_555 yes
C(46) C(47) C(48) C(57) 173.7(2) 1_555 1_555 1_555 1_555 yes
C(47) C(46) C(45) C(50) 1.2(3) 1_555 1_555 1_555 1_555 yes
C(47) C(46) C(51) C(52) -79.5(2) 1_555 1_555 1_555 1_555 yes
C(47) C(46) C(51) C(53) 44.3(3) 1_555 1_555 1_555 1_555 yes
C(47) C(48) C(49) C(50) 2.6(3) 1_555 1_555 1_555 1_555 yes
C(47) C(48) C(57) C(58) 148.6(2) 1_555 1_555 1_555 1_555 yes
C(47) C(48) C(57) C(61) -33.2(3) 1_555 1_555 1_555 1_555 yes
C(48) C(47) C(46) C(51) -177.1(2) 1_555 1_555 1_555 1_555 yes
C(48) C(49) C(50) C(54) 178.4(2) 1_555 1_555 1_555 1_555 yes
C(48) C(57) Fe(3) C(58) -122.2(3) 1_555 1_555 1_555 1_555 yes
C(48) C(57) Fe(3) C(59) -159.7(2) 1_555 1_555 1_555 1_555 yes
C(48) C(57) Fe(3) C(60) 156.9(2) 1_555 1_555 1_555 1_555 yes
C(48) C(57) Fe(3) C(61) 119.5(3) 1_555 1_555 1_555 1_555 yes
C(48) C(57) Fe(3) C(62) -38.8(3) 1_555 1_555 1_555 1_555 yes
C(48) C(57) Fe(3) C(63) -70.5(3) 1_555 1_555 1_555 1_555 yes
C(48) C(57) Fe(3) C(64) 75.6(6) 1_555 1_555 1_555 1_555 yes
C(48) C(57) Fe(3) C(65) 45.7(3) 1_555 1_555 1_555 1_555 yes
C(48) C(57) Fe(3) C(66) 1.6(3) 1_555 1_555 1_555 1_555 yes
C(48) C(57) C(58) C(59) 178.7(2) 1_555 1_555 1_555 1_555 yes
C(48) C(57) C(61) C(60) -178.7(2) 1_555 1_555 1_555 1_555 yes
C(49) C(48) C(57) C(58) -34.5(3) 1_555 1_555 1_555 1_555 yes
C(49) C(48) C(57) C(61) 143.6(3) 1_555 1_555 1_555 1_555 yes
C(49) C(50) C(54) C(55) 80.8(3) 1_555 1_555 1_555 1_555 yes
C(49) C(50) C(54) C(56) -43.9(3) 1_555 1_555 1_555 1_555 yes
C(50) C(45) C(46) C(51) 179.6(2) 1_555 1_555 1_555 1_555 yes
C(50) C(49) C(48) C(57) -174.3(2) 1_555 1_555 1_555 1_555 yes
C(57) Fe(3) C(58) C(59) -119.6(2) 1_555 1_555 1_555 1_555 yes
C(57) Fe(3) C(59) C(58) 37.7(2) 1_555 1_555 1_555 1_555 yes
C(57) Fe(3) C(59) C(60) -81.7(2) 1_555 1_555 1_555 1_555 yes
C(57) Fe(3) C(60) C(59) 82.1(2) 1_555 1_555 1_555 1_555 yes
C(57) Fe(3) C(60) C(61) -37.2(2) 1_555 1_555 1_555 1_555 yes
C(57) Fe(3) C(61) C(60) 120.0(2) 1_555 1_555 1_555 1_555 yes
C(57) Fe(3) C(62) C(63) -155.7(2) 1_555 1_555 1_555 1_555 yes
C(57) Fe(3) C(62) C(66) 82.1(2) 1_555 1_555 1_555 1_555 yes
C(57) Fe(3) C(63) C(62) 48.1(4) 1_555 1_555 1_555 1_555 yes
C(57) Fe(3) C(63) C(64) 170.1(2) 1_555 1_555 1_555 1_555 yes
C(57) Fe(3) C(64) C(63) -154.4(5) 1_555 1_555 1_555 1_555 yes
C(57) Fe(3) C(64) C(65) -35.5(7) 1_555 1_555 1_555 1_555 yes
C(57) Fe(3) C(65) C(64) 171.9(2) 1_555 1_555 1_555 1_555 yes
C(57) Fe(3) C(65) C(66) -75.2(3) 1_555 1_555 1_555 1_555 yes
C(57) Fe(3) C(66) C(62) -115.2(2) 1_555 1_555 1_555 1_555 yes
C(57) Fe(3) C(66) C(65) 126.9(2) 1_555 1_555 1_555 1_555 yes
C(57) C(58) Fe(3) C(59) 119.6(2) 1_555 1_555 1_555 1_555 yes
C(57) C(58) Fe(3) C(60) 82.3(2) 1_555 1_555 1_555 1_555 yes
C(57) C(58) Fe(3) C(61) 38.1(1) 1_555 1_555 1_555 1_555 yes
C(57) C(58) Fe(3) C(62) -115.1(2) 1_555 1_555 1_555 1_555 yes
C(57) C(58) Fe(3) C(63) -154.8(2) 1_555 1_555 1_555 1_555 yes
C(57) C(58) Fe(3) C(64) 173.5(2) 1_555 1_555 1_555 1_555 yes
C(57) C(58) Fe(3) C(65) -44.1(7) 1_555 1_555 1_555 1_555 yes
C(57) C(58) Fe(3) C(66) -76.5(2) 1_555 1_555 1_555 1_555 yes
C(57) C(58) C(59) C(60) -0.2(3) 1_555 1_555 1_555 1_555 yes
C(57) C(61) Fe(3) C(58) -38.4(1) 1_555 1_555 1_555 1_555 yes
C(57) C(61) Fe(3) C(59) -82.6(2) 1_555 1_555 1_555 1_555 yes
C(57) C(61) Fe(3) C(60) -120.0(2) 1_555 1_555 1_555 1_555 yes
C(57) C(61) Fe(3) C(62) 48.4(4) 1_555 1_555 1_555 1_555 yes
C(57) C(61) Fe(3) C(63) -158.8(6) 1_555 1_555 1_555 1_555 yes
C(57) C(61) Fe(3) C(64) 170.0(2) 1_555 1_555 1_555 1_555 yes
C(57) C(61) Fe(3) C(65) 127.1(2) 1_555 1_555 1_555 1_555 yes
C(57) C(61) Fe(3) C(66) 81.3(2) 1_555 1_555 1_555 1_555 yes
C(57) C(61) C(60) C(59) 0.1(3) 1_555 1_555 1_555 1_555 yes
C(58) Fe(3) C(57) C(61) 118.4(2) 1_555 1_555 1_555 1_555 yes
C(58) Fe(3) C(59) C(60) -119.4(2) 1_555 1_555 1_555 1_555 yes
C(58) Fe(3) C(60) C(59) 37.9(1) 1_555 1_555 1_555 1_555 yes
C(58) Fe(3) C(60) C(61) -81.4(2) 1_555 1_555 1_555 1_555 yes
C(58) Fe(3) C(61) C(60) 81.6(2) 1_555 1_555 1_555 1_555 yes
C(58) Fe(3) C(62) C(63) -112.4(3) 1_555 1_555 1_555 1_555 yes
C(58) Fe(3) C(62) C(66) 125.4(2) 1_555 1_555 1_555 1_555 yes
C(58) Fe(3) C(63) C(62) 83.7(3) 1_555 1_555 1_555 1_555 yes
C(58) Fe(3) C(63) C(64) -154.2(2) 1_555 1_555 1_555 1_555 yes
C(58) Fe(3) C(64) C(63) 48.7(3) 1_555 1_555 1_555 1_555 yes
C(58) Fe(3) C(64) C(65) 167.6(3) 1_555 1_555 1_555 1_555 yes
C(58) Fe(3) C(65) C(64) -152.5(5) 1_555 1_555 1_555 1_555 yes
C(58) Fe(3) C(65) C(66) -39.6(7) 1_555 1_555 1_555 1_555 yes
C(58) Fe(3) C(66) C(62) -72.9(2) 1_555 1_555 1_555 1_555 yes
C(58) Fe(3) C(66) C(65) 169.2(2) 1_555 1_555 1_555 1_555 yes
C(58) C(57) Fe(3) C(59) -37.6(1) 1_555 1_555 1_555 1_555 yes
C(58) C(57) Fe(3) C(60) -80.9(2) 1_555 1_555 1_555 1_555 yes
C(58) C(57) Fe(3) C(61) -118.4(2) 1_555 1_555 1_555 1_555 yes
C(58) C(57) Fe(3) C(62) 83.4(2) 1_555 1_555 1_555 1_555 yes
C(58) C(57) Fe(3) C(63) 51.7(3) 1_555 1_555 1_555 1_555 yes
C(58) C(57) Fe(3) C(64) -162.2(5) 1_555 1_555 1_555 1_555 yes
C(58) C(57) Fe(3) C(65) 167.8(2) 1_555 1_555 1_555 1_555 yes
C(58) C(57) Fe(3) C(66) 123.8(2) 1_555 1_555 1_555 1_555 yes
C(58) C(57) C(61) C(60) -0.2(3) 1_555 1_555 1_555 1_555 yes
C(58) C(59) Fe(3) C(60) 119.4(2) 1_555 1_555 1_555 1_555 yes
C(58) C(59) Fe(3) C(61) 81.5(2) 1_555 1_555 1_555 1_555 yes
C(58) C(59) Fe(3) C(62) -74.8(2) 1_555 1_555 1_555 1_555 yes
C(58) C(59) Fe(3) C(63) -112.1(2) 1_555 1_555 1_555 1_555 yes
C(58) C(59) Fe(3) C(64) -152.4(2) 1_555 1_555 1_555 1_555 yes
C(58) C(59) Fe(3) C(65) 171.8(3) 1_555 1_555 1_555 1_555 yes
C(58) C(59) Fe(3) C(66) -47.6(4) 1_555 1_555 1_555 1_555 yes
C(58) C(59) C(60) C(61) 0.0(3) 1_555 1_555 1_555 1_555 yes
C(59) Fe(3) C(57) C(61) 80.8(2) 1_555 1_555 1_555 1_555 yes
C(59) Fe(3) C(60) C(61) -119.3(2) 1_555 1_555 1_555 1_555 yes
C(59) Fe(3) C(61) C(60) 37.4(2) 1_555 1_555 1_555 1_555 yes
C(59) Fe(3) C(62) C(63) -70.7(3) 1_555 1_555 1_555 1_555 yes
C(59) Fe(3) C(62) C(66) 167.1(2) 1_555 1_555 1_555 1_555 yes
C(59) Fe(3) C(63) C(62) 127.1(3) 1_555 1_555 1_555 1_555 yes
C(59) Fe(3) C(63) C(64) -110.9(2) 1_555 1_555 1_555 1_555 yes
C(59) Fe(3) C(64) C(63) 85.1(2) 1_555 1_555 1_555 1_555 yes
C(59) Fe(3) C(64) C(65) -156.0(3) 1_555 1_555 1_555 1_555 yes
C(59) Fe(3) C(65) C(64) 50.7(4) 1_555 1_555 1_555 1_555 yes
C(59) Fe(3) C(65) C(66) 163.5(3) 1_555 1_555 1_555 1_555 yes
C(59) Fe(3) C(66) C(62) -36.2(5) 1_555 1_555 1_555 1_555 yes
C(59) Fe(3) C(66) C(65) -154.1(4) 1_555 1_555 1_555 1_555 yes
C(59) C(58) Fe(3) C(60) -37.4(2) 1_555 1_555 1_555 1_555 yes
C(59) C(58) Fe(3) C(61) -81.5(2) 1_555 1_555 1_555 1_555 yes
C(59) C(58) Fe(3) C(62) 125.3(2) 1_555 1_555 1_555 1_555 yes
C(59) C(58) Fe(3) C(63) 85.5(2) 1_555 1_555 1_555 1_555 yes
C(59) C(58) Fe(3) C(64) 53.9(3) 1_555 1_555 1_555 1_555 yes
C(59) C(58) Fe(3) C(65) -163.7(6) 1_555 1_555 1_555 1_555 yes
C(59) C(58) Fe(3) C(66) 163.9(2) 1_555 1_555 1_555 1_555 yes
C(59) C(58) C(57) C(61) 0.2(3) 1_555 1_555 1_555 1_555 yes
C(59) C(60) Fe(3) C(61) 119.3(2) 1_555 1_555 1_555 1_555 yes
C(59) C(60) Fe(3) C(62) -43.1(5) 1_555 1_555 1_555 1_555 yes
C(59) C(60) Fe(3) C(63) -71.3(2) 1_555 1_555 1_555 1_555 yes
C(59) C(60) Fe(3) C(64) -109.4(2) 1_555 1_555 1_555 1_555 yes
C(59) C(60) Fe(3) C(65) -154.8(2) 1_555 1_555 1_555 1_555 yes
C(59) C(60) Fe(3) C(66) 170.1(3) 1_555 1_555 1_555 1_555 yes
C(60) Fe(3) C(57) C(61) 37.4(2) 1_555 1_555 1_555 1_555 yes
C(60) Fe(3) C(62) C(63) -37.3(6) 1_555 1_555 1_555 1_555 yes
C(60) Fe(3) C(62) C(66) -159.5(4) 1_555 1_555 1_555 1_555 yes
C(60) Fe(3) C(63) C(62) 167.2(2) 1_555 1_555 1_555 1_555 yes
C(60) Fe(3) C(63) C(64) -70.8(3) 1_555 1_555 1_555 1_555 yes
C(60) Fe(3) C(64) C(63) 128.3(2) 1_555 1_555 1_555 1_555 yes
C(60) Fe(3) C(64) C(65) -112.8(3) 1_555 1_555 1_555 1_555 yes
C(60) Fe(3) C(65) C(64) 86.7(2) 1_555 1_555 1_555 1_555 yes
C(60) Fe(3) C(65) C(66) -160.4(2) 1_555 1_555 1_555 1_555 yes
C(60) Fe(3) C(66) C(62) 165.3(3) 1_555 1_555 1_555 1_555 yes
C(60) Fe(3) C(66) C(65) 47.4(4) 1_555 1_555 1_555 1_555 yes
C(60) C(59) Fe(3) C(61) -37.9(1) 1_555 1_555 1_555 1_555 yes
C(60) C(59) Fe(3) C(62) 165.9(2) 1_555 1_555 1_555 1_555 yes
C(60) C(59) Fe(3) C(63) 128.5(2) 1_555 1_555 1_555 1_555 yes
C(60) C(59) Fe(3) C(64) 88.2(2) 1_555 1_555 1_555 1_555 yes
C(60) C(59) Fe(3) C(65) 52.4(4) 1_555 1_555 1_555 1_555 yes
C(60) C(59) Fe(3) C(66) -167.0(3) 1_555 1_555 1_555 1_555 yes
C(60) C(61) Fe(3) C(62) 168.3(3) 1_555 1_555 1_555 1_555 yes
C(60) C(61) Fe(3) C(63) -38.8(6) 1_555 1_555 1_555 1_555 yes
C(60) C(61) Fe(3) C(64) -70.0(2) 1_555 1_555 1_555 1_555 yes
C(60) C(61) Fe(3) C(65) -112.9(3) 1_555 1_555 1_555 1_555 yes
C(60) C(61) Fe(3) C(66) -158.8(2) 1_555 1_555 1_555 1_555 yes
C(61) Fe(3) C(62) C(63) 170.1(3) 1_555 1_555 1_555 1_555 yes
C(61) Fe(3) C(62) C(66) 47.9(4) 1_555 1_555 1_555 1_555 yes
C(61) Fe(3) C(63) C(62) -161.3(5) 1_555 1_555 1_555 1_555 yes
C(61) Fe(3) C(63) C(64) -39.3(7) 1_555 1_555 1_555 1_555 yes
C(61) Fe(3) C(64) C(63) 168.9(2) 1_555 1_555 1_555 1_555 yes
C(61) Fe(3) C(64) C(65) -72.2(3) 1_555 1_555 1_555 1_555 yes
C(61) Fe(3) C(65) C(64) 130.4(2) 1_555 1_555 1_555 1_555 yes
C(61) Fe(3) C(65) C(66) -116.7(2) 1_555 1_555 1_555 1_555 yes
C(61) Fe(3) C(66) C(62) -157.9(2) 1_555 1_555 1_555 1_555 yes
C(61) Fe(3) C(66) C(65) 84.1(3) 1_555 1_555 1_555 1_555 yes
C(61) C(57) Fe(3) C(62) -158.3(2) 1_555 1_555 1_555 1_555 yes
C(61) C(57) Fe(3) C(63) 170.0(3) 1_555 1_555 1_555 1_555 yes
C(61) C(57) Fe(3) C(64) -43.9(6) 1_555 1_555 1_555 1_555 yes
C(61) C(57) Fe(3) C(65) -73.8(3) 1_555 1_555 1_555 1_555 yes
C(61) C(57) Fe(3) C(66) -117.8(2) 1_555 1_555 1_555 1_555 yes
C(61) C(60) Fe(3) C(62) -162.4(4) 1_555 1_555 1_555 1_555 yes
C(61) C(60) Fe(3) C(63) 169.4(2) 1_555 1_555 1_555 1_555 yes
C(61) C(60) Fe(3) C(64) 131.3(2) 1_555 1_555 1_555 1_555 yes
C(61) C(60) Fe(3) C(65) 85.9(2) 1_555 1_555 1_555 1_555 yes
C(61) C(60) Fe(3) C(66) 50.8(3) 1_555 1_555 1_555 1_555 yes
C(62) Fe(3) C(63) C(64) 122.0(4) 1_555 1_555 1_555 1_555 yes
C(62) Fe(3) C(64) C(63) -34.9(2) 1_555 1_555 1_555 1_555 yes
C(62) Fe(3) C(64) C(65) 84.0(3) 1_555 1_555 1_555 1_555 yes
C(62) Fe(3) C(65) C(64) -76.6(3) 1_555 1_555 1_555 1_555 yes
C(62) Fe(3) C(65) C(66) 36.3(2) 1_555 1_555 1_555 1_555 yes
C(62) Fe(3) C(66) C(65) -117.9(3) 1_555 1_555 1_555 1_555 yes
C(62) C(63) Fe(3) C(64) -122.0(4) 1_555 1_555 1_555 1_555 yes
C(62) C(63) Fe(3) C(65) -82.3(3) 1_555 1_555 1_555 1_555 yes
C(62) C(63) Fe(3) C(66) -35.3(3) 1_555 1_555 1_555 1_555 yes
C(62) C(63) C(64) C(65) 0.5(4) 1_555 1_555 1_555 1_555 yes
C(62) C(66) Fe(3) C(63) 34.7(2) 1_555 1_555 1_555 1_555 yes
C(62) C(66) Fe(3) C(64) 76.1(2) 1_555 1_555 1_555 1_555 yes
C(62) C(66) Fe(3) C(65) 117.9(3) 1_555 1_555 1_555 1_555 yes
C(62) C(66) C(65) C(64) -0.5(4) 1_555 1_555 1_555 1_555 yes
C(63) Fe(3) C(62) C(66) -122.2(4) 1_555 1_555 1_555 1_555 yes
C(63) Fe(3) C(64) C(65) 118.9(3) 1_555 1_555 1_555 1_555 yes
C(63) Fe(3) C(65) C(64) -35.8(2) 1_555 1_555 1_555 1_555 yes
C(63) Fe(3) C(65) C(66) 77.1(2) 1_555 1_555 1_555 1_555 yes
C(63) Fe(3) C(66) C(65) -83.2(3) 1_555 1_555 1_555 1_555 yes
C(63) C(62) Fe(3) C(64) 35.3(2) 1_555 1_555 1_555 1_555 yes
C(63) C(62) Fe(3) C(65) 81.7(3) 1_555 1_555 1_555 1_555 yes
C(63) C(62) Fe(3) C(66) 122.2(4) 1_555 1_555 1_555 1_555 yes
C(63) C(62) C(66) C(65) 0.8(4) 1_555 1_555 1_555 1_555 yes
C(63) C(64) Fe(3) C(65) -118.9(3) 1_555 1_555 1_555 1_555 yes
C(63) C(64) Fe(3) C(66) -76.6(3) 1_555 1_555 1_555 1_555 yes
C(63) C(64) C(65) C(66) 0.0(4) 1_555 1_555 1_555 1_555 yes
C(64) Fe(3) C(62) C(66) -86.9(2) 1_555 1_555 1_555 1_555 yes
C(64) Fe(3) C(65) C(66) 112.9(3) 1_555 1_555 1_555 1_555 yes
C(64) Fe(3) C(66) C(65) -41.8(3) 1_555 1_555 1_555 1_555 yes
C(64) C(63) Fe(3) C(65) 39.7(3) 1_555 1_555 1_555 1_555 yes
C(64) C(63) Fe(3) C(66) 86.7(2) 1_555 1_555 1_555 1_555 yes
C(64) C(63) C(62) C(66) -0.9(4) 1_555 1_555 1_555 1_555 yes
C(64) C(65) Fe(3) C(66) -112.9(3) 1_555 1_555 1_555 1_555 yes
C(65) Fe(3) C(62) C(66) -40.5(3) 1_555 1_555 1_555 1_555 yes
C(65) C(64) Fe(3) C(66) 42.3(3) 1_555 1_555 1_555 1_555 yes
C(67) C(68) C(69) C(69) 178.6(4) 1_555 1_555 1_555 2_756 yes
C(68) C(69) C(69) C(68) 180.0 1_555 1_555 2_756 2_756 yes
